data_7017215
loop_
_publ_author_name
'Hall, Benjamin R.'
'Manck, Lauren E.'
'Tidmarsh, Ian S.'
'Stephenson, Andrew'
'Taylor, Brian F.'
'Blaikie, Emma J.'
'Griend, Douglas A Vander'
'Ward, Michael D.'

_publ_section_title
;
 Structures, host-guest chemistry and mechanism of stepwise self-assembly
 of M(4)L(6) tetrahedral cage complexes.
;
_journal_issue 45
_journal_name_full 'Dalton transactions (Cambridge, England : 2003)'
_journal_page_first 12132
_journal_page_last 12145
_journal_paper_doi 10.1039/c1dt10781j
_journal_volume 40
_journal_year 2011
_chemical_formula_sum 'C185 H159 B8 Cd4 F32 N41 O10'
_chemical_formula_weight 4260.61
_chemical_name_systematic
;
?
;
_space_group_IT_number 2
_symmetry_cell_setting triclinic
_symmetry_space_group_name_Hall '-P 1'
_symmetry_space_group_name_H-M 'P -1'
_atom_sites_solution_hydrogens geom
_atom_sites_solution_primary direct
_atom_sites_solution_secondary difmap
_audit_creation_method SHELXL-97
_cell_angle_alpha 86.206(2)
_cell_angle_beta 86.115(2)
_cell_angle_gamma 65.108(2)
_cell_formula_units_Z 2
_cell_length_a 18.9821(6)
_cell_length_b 19.2984(7)
_cell_length_c 30.8148(10)
_cell_measurement_reflns_used 9805
_cell_measurement_temperature 150(2)
_cell_measurement_theta_max 30.23
_cell_measurement_theta_min 2.35
_cell_volume 10207.2(6)
_computing_cell_refinement 'Bruker SMART'
_computing_data_collection 'Bruker SMART'
_computing_data_reduction 'Bruker SAINT'
_computing_molecular_graphics 'Bruker SHELXTL'
_computing_publication_material 'Bruker SHELXTL'
_computing_structure_refinement 'Bruker SHELXTL'
_computing_structure_solution 'Bruker SHELXTL'
_diffrn_ambient_temperature 150(2)
_diffrn_measured_fraction_theta_full 0.950
_diffrn_measured_fraction_theta_max 0.950
_diffrn_measurement_device_type 'CCD area detector'
_diffrn_measurement_method 'phi and omega scans'
_diffrn_radiation_monochromator graphite
_diffrn_radiation_source 'sealed tube'
_diffrn_radiation_type MoK\a
_diffrn_radiation_wavelength 0.71073
_diffrn_reflns_av_R_equivalents 0.0359
_diffrn_reflns_av_sigmaI/netI 0.0528
_diffrn_reflns_limit_h_max 27
_diffrn_reflns_limit_h_min -27
_diffrn_reflns_limit_k_max 27
_diffrn_reflns_limit_k_min -26
_diffrn_reflns_limit_l_max 43
_diffrn_reflns_limit_l_min -39
_diffrn_reflns_number 208722
_diffrn_reflns_theta_full 30.53
_diffrn_reflns_theta_max 30.53
_diffrn_reflns_theta_min 0.66
_exptl_absorpt_coefficient_mu 0.505
_exptl_absorpt_correction_T_max 0.9057
_exptl_absorpt_correction_T_min 0.8046
_exptl_absorpt_correction_type multi-scan
_exptl_absorpt_process_details SADABS
_exptl_crystal_colour Colourless
_exptl_crystal_density_diffrn 1.386
_exptl_crystal_density_method 'not measured'
_exptl_crystal_description Block
_exptl_crystal_F_000 4312
_exptl_crystal_size_max 0.45
_exptl_crystal_size_mid 0.25
_exptl_crystal_size_min 0.20
_refine_diff_density_max 4.110
_refine_diff_density_min -1.686
_refine_diff_density_rms 0.184
_refine_ls_extinction_method none
_refine_ls_goodness_of_fit_ref 1.398
_refine_ls_hydrogen_treatment constr
_refine_ls_matrix_type full
_refine_ls_number_parameters 2189
_refine_ls_number_reflns 59359
_refine_ls_number_restraints 2441
_refine_ls_restrained_S_all 1.466
_refine_ls_R_factor_all 0.1545
_refine_ls_R_factor_gt 0.1170
_refine_ls_shift/su_max 0.001
_refine_ls_shift/su_mean 0.000
_refine_ls_structure_factor_coef Fsqd
_refine_ls_weighting_details 'calc w=1/[\s^2^(Fo^2^)+(0.2000P)^2^+0.0000P] where P=(Fo^2^+2Fc^2^)/3'
_refine_ls_weighting_scheme calc
_refine_ls_wR_factor_gt 0.3559
_refine_ls_wR_factor_ref 0.3840
_reflns_number_gt 36629
_reflns_number_total 59359
_reflns_threshold_expression >2sigma(I)
_cod_data_source_file c1dt10781j.txt
_cod_data_source_block imw1230p-1
_cod_depositor_comments
;
The following automatic conversions were performed:

'_symmetry_cell_setting' value 'Triclinic' changed to 'triclinic'
according to /home/saulius/struct/CIF-dictionaries/cif_core.dic
dictionary named 'cif_core.dic' version 2.4.1 from
2010-06-29.

'_exptl_absorpt_correction_type' value 'Multi-scan'
changed to 'multi-scan' according to
/home/saulius/struct/CIF-dictionaries/cif_core.dic dictionary named
'cif_core.dic' version 2.4.1 from 2010-06-29.

Automatic conversion script
Id: cif_fix_values 1715 2011-07-08 13:25:40Z adriana 
;
_cod_original_sg_symbol_H-M 'P-1 '
_cod_database_code 7017215

loop_
_symmetry_equiv_pos_as_xyz
'x, y, z'
'-x, -y, -z'

loop_
_atom_site_label
_atom_site_type_symbol
_atom_site_fract_x
_atom_site_fract_y
_atom_site_fract_z
_atom_site_U_iso_or_equiv
_atom_site_adp_type
_atom_site_occupancy
_atom_site_symmetry_multiplicity
_atom_site_calc_flag
_atom_site_refinement_flags
_atom_site_disorder_assembly
_atom_site_disorder_group
Cd1 Cd 0.88218(2) 0.83778(2) 0.472204(13) 0.03227(12) Uani 1 1 d . . .
Cd2 Cd 1.05947(3) 1.03614(4) 0.128473(15) 0.05587(17) Uani 1 1 d U . .
Cd3 Cd 0.43139(2) 1.38427(3) 0.293709(17) 0.04417(14) Uani 1 1 d . . .
Cd4 Cd 0.58325(3) 0.76022(3) 0.171271(15) 0.04596(14) Uani 1 1 d . . .
N111 N 0.8162(3) 0.8889(3) 0.53899(18) 0.0429(7) Uani 1 1 d U . .
C112 C 0.7732(4) 0.9647(4) 0.5384(2) 0.0419(7) Uani 1 1 d U . .
C113 C 0.7253(4) 0.9990(4) 0.5764(2) 0.0452(8) Uani 1 1 d U . .
H113 H 0.6940 1.0525 0.5762 0.054 Uiso 1 1 calc R . .
C114 C 0.7251(4) 0.9554(4) 0.6120(2) 0.0484(8) Uani 1 1 d U . .
H114 H 0.6946 0.9782 0.6372 0.058 Uiso 1 1 calc R . .
C115 C 0.7692(4) 0.8771(4) 0.6122(2) 0.0487(8) Uani 1 1 d U . .
H115 H 0.7687 0.8450 0.6369 0.058 Uiso 1 1 calc R . .
C116 C 0.8143(4) 0.8477(4) 0.5747(2) 0.0464(8) Uani 1 1 d U . .
H116 H 0.8458 0.7942 0.5747 0.056 Uiso 1 1 calc R . .
N121 N 0.8118(3) 1.0260(3) 0.43432(18) 0.0439(7) Uani 1 1 d U . .
N122 N 0.8189(3) 0.9712(3) 0.46406(18) 0.0416(7) Uani 1 1 d U . .
C123 C 0.7765(4) 1.0085(4) 0.5005(2) 0.0425(7) Uani 1 1 d U . .
C124 C 0.7437(4) 1.0880(4) 0.4908(2) 0.0461(8) Uani 1 1 d U . .
H124 H 0.7118 1.1275 0.5095 0.055 Uiso 1 1 calc R . .
C125 C 0.7675(4) 1.0955(4) 0.4493(2) 0.0458(8) Uani 1 1 d U . .
H125 H 0.7550 1.1426 0.4332 0.055 Uiso 1 1 calc R . .
C126 C 0.8560(4) 1.0092(4) 0.3934(2) 0.0456(7) Uani 1 1 d U . .
H12A H 0.8298 1.0512 0.3719 0.055 Uiso 1 1 calc R . .
H12B H 0.8564 0.9618 0.3827 0.055 Uiso 1 1 calc R . .
N131 N 1.1588(3) 1.0365(3) 0.07757(17) 0.0733(9) Uani 1 1 d GU . .
C132 C 1.2312(3) 0.9751(3) 0.08040(18) 0.0734(9) Uani 1 1 d GU . .
C133 C 1.2923(3) 0.9721(3) 0.0519(2) 0.0754(10) Uani 1 1 d GU . .
H133 H 1.3418 0.9301 0.0538 0.090 Uiso 1 1 calc R . .
C134 C 1.2810(3) 1.0306(4) 0.02059(19) 0.0767(10) Uani 1 1 d GU . .
H134 H 1.3228 1.0286 0.0011 0.092 Uiso 1 1 calc R . .
C135 C 1.2086(4) 1.0921(3) 0.01777(18) 0.0761(10) Uani 1 1 d GU . .
H135 H 1.2009 1.1320 -0.0036 0.091 Uiso 1 1 calc R . .
C136 C 1.1475(3) 1.0950(3) 0.0463(2) 0.0750(10) Uani 1 1 d GU . .
H136 H 1.0981 1.1370 0.0443 0.090 Uiso 1 1 calc R . .
N141 N 1.2051(5) 0.8764(5) 0.1733(3) 0.0715(8) Uani 1 1 d U . .
N142 N 1.1794(4) 0.9329(5) 0.1448(3) 0.0702(9) Uani 1 1 d U . .
C143 C 1.2382(6) 0.9220(6) 0.1155(3) 0.0723(8) Uani 1 1 d U . .
C144 C 1.3021(6) 0.8600(6) 0.1287(3) 0.0746(9) Uani 1 1 d U . .
H144 H 1.3525 0.8416 0.1148 0.090 Uiso 1 1 calc R . .
C145 C 1.2818(6) 0.8304(6) 0.1643(3) 0.0742(9) Uani 1 1 d U . .
H145 H 1.3138 0.7859 0.1806 0.089 Uiso 1 1 calc R . .
C146 C 1.1559(5) 0.8754(6) 0.2123(3) 0.0700(8) Uani 1 1 d U . .
H14A H 1.1794 0.8246 0.2276 0.084 Uiso 1 1 calc R . .
H14B H 1.1040 0.8831 0.2031 0.084 Uiso 1 1 calc R . .
C151 C 1.0519(4) 0.9968(5) 0.3569(2) 0.0565(7) Uani 1 1 d U . .
C152 C 0.9753(4) 1.0036(5) 0.3573(2) 0.0535(8) Uani 1 1 d U . .
H152 H 0.9493 1.0112 0.3309 0.064 Uiso 1 1 calc R . .
C153 C 0.9392(4) 0.9991(4) 0.3964(2) 0.0479(7) Uani 1 1 d U . .
C154 C 0.9727(4) 0.9979(4) 0.4346(2) 0.0470(8) Uani 1 1 d U . .
H154 H 0.9431 1.0023 0.4612 0.056 Uiso 1 1 calc R . .
C155 C 1.0482(4) 0.9904(5) 0.4357(2) 0.0489(8) Uani 1 1 d U . .
H155 H 1.0718 0.9859 0.4625 0.059 Uiso 1 1 calc R . .
C156 C 1.0877(4) 0.9897(5) 0.3967(2) 0.0537(8) Uani 1 1 d U . .
H156 H 1.1399 0.9843 0.3965 0.064 Uiso 1 1 calc R . .
C161 C 1.0958(3) 0.9946(3) 0.31485(14) 0.0619(8) Uani 1 1 d GU . .
C162 C 1.1021(3) 0.9433(3) 0.28362(17) 0.0639(8) Uani 1 1 d GU . .
H162 H 1.0763 0.9104 0.2885 0.077 Uiso 1 1 calc R . .
C163 C 1.1460(3) 0.9401(3) 0.24522(16) 0.0667(8) Uani 1 1 d GU . .
C164 C 1.1836(3) 0.9882(4) 0.23803(14) 0.0668(9) Uani 1 1 d GU . .
H164 H 1.2137 0.9860 0.2118 0.080 Uiso 1 1 calc R . .
C165 C 1.1774(3) 1.0395(3) 0.26925(17) 0.0662(9) Uani 1 1 d GU . .
H165 H 1.2031 1.0724 0.2643 0.079 Uiso 1 1 calc R . .
C166 C 1.1335(3) 1.0427(3) 0.30766(16) 0.0640(8) Uani 1 1 d GU . .
H166 H 1.1292 1.0778 0.3290 0.077 Uiso 1 1 calc R . .
N211 N 0.9070(3) 0.7106(3) 0.49603(17) 0.0405(7) Uani 1 1 d U . .
C212 C 0.8581(4) 0.6834(4) 0.4832(2) 0.0385(6) Uani 1 1 d U . .
C213 C 0.8656(4) 0.6089(4) 0.4963(2) 0.0431(7) Uani 1 1 d U . .
H213 H 0.8314 0.5894 0.4863 0.052 Uiso 1 1 calc R . .
C214 C 0.9239(4) 0.5655(4) 0.5238(2) 0.0481(8) Uani 1 1 d U . .
H214 H 0.9285 0.5166 0.5345 0.058 Uiso 1 1 calc R . .
C215 C 0.9761(4) 0.5937(4) 0.5359(2) 0.0485(8) Uani 1 1 d U . .
H215 H 1.0185 0.5634 0.5535 0.058 Uiso 1 1 calc R . .
C216 C 0.9647(4) 0.6647(4) 0.5219(2) 0.0454(8) Uani 1 1 d U . .
H216 H 0.9996 0.6842 0.5308 0.054 Uiso 1 1 calc R . .
N221 N 0.7962(3) 0.7328(3) 0.45627(15) 0.0344(6) Uani 1 1 d U . .
N222 N 0.7872(2) 0.8052(3) 0.44665(14) 0.0296(6) Uani 1 1 d U . .
C223 C 0.7233(3) 0.8372(3) 0.42231(16) 0.0277(6) Uani 1 1 d U . .
C224 C 0.6919(3) 0.7886(3) 0.41763(17) 0.0302(6) Uani 1 1 d U . .
H224 H 0.6458 0.7997 0.4028 0.036 Uiso 1 1 calc R . .
C225 C 0.7364(3) 0.7200(3) 0.43754(18) 0.0331(6) Uani 1 1 d U . .
H225 H 0.7291 0.6741 0.4386 0.040 Uiso 1 1 calc R . .
C226 C 0.6902(3) 0.9195(3) 0.41083(16) 0.0277(6) Uani 1 1 d U . .
H22A H 0.6580 0.9294 0.3852 0.033 Uiso 1 1 calc R . .
H22B H 0.7332 0.9347 0.4024 0.033 Uiso 1 1 calc R . .
N231 N 0.3496(4) 1.5195(4) 0.2962(2) 0.0632(8) Uani 1 1 d U . .
C232 C 0.3552(5) 1.5568(5) 0.3296(3) 0.0608(8) Uani 1 1 d U . .
C233 C 0.3125(5) 1.6322(5) 0.3326(3) 0.0659(10) Uani 1 1 d U . .
H233 H 0.3214 1.6582 0.3553 0.079 Uiso 1 1 calc R . .
C234 C 0.2588(5) 1.6706(6) 0.3050(3) 0.0680(9) Uani 1 1 d U . .
H234 H 0.2255 1.7228 0.3093 0.082 Uiso 1 1 calc R . .
C235 C 0.2513(5) 1.6378(6) 0.2722(3) 0.0684(9) Uani 1 1 d U . .
H235 H 0.2147 1.6667 0.2512 0.082 Uiso 1 1 calc R . .
C236 C 0.2975(5) 1.5574(5) 0.2667(3) 0.0663(9) Uani 1 1 d U . .
H236 H 0.2910 1.5324 0.2427 0.080 Uiso 1 1 calc R . .
N241 N 0.5026(3) 1.4130(3) 0.38988(19) 0.0446(7) Uani 1 1 d U . .
N242 N 0.4552(3) 1.4363(3) 0.3559(2) 0.0474(7) Uani 1 1 d U . .
C243 C 0.4128(4) 1.5122(4) 0.3597(3) 0.0528(7) Uani 1 1 d U . .
C244 C 0.4359(4) 1.5356(4) 0.3981(3) 0.0526(8) Uani 1 1 d U . .
H244 H 0.4158 1.5852 0.4093 0.063 Uiso 1 1 calc R . .
C245 C 0.4929(4) 1.4702(4) 0.4144(2) 0.0491(8) Uani 1 1 d U . .
H245 H 0.5211 1.4664 0.4395 0.059 Uiso 1 1 calc R . .
C246 C 0.5503(3) 1.3324(4) 0.3983(2) 0.0401(7) Uani 1 1 d U . .
H24A H 0.5952 1.3267 0.4151 0.048 Uiso 1 1 calc R . .
H24B H 0.5706 1.3076 0.3703 0.048 Uiso 1 1 calc R . .
C251 C 0.5509(3) 1.0947(3) 0.46957(17) 0.0309(6) Uani 1 1 d U . .
C252 C 0.5986(3) 1.0449(3) 0.43774(17) 0.0294(6) Uani 1 1 d U . .
H252 H 0.6015 1.0645 0.4089 0.035 Uiso 1 1 calc R . .
C253 C 0.6409(3) 0.9685(3) 0.44741(16) 0.0278(6) Uani 1 1 d U . .
C254 C 0.6352(3) 0.9386(3) 0.48969(16) 0.0290(7) Uani 1 1 d U . .
H254 H 0.6633 0.8855 0.4964 0.035 Uiso 1 1 calc R . .
C255 C 0.5888(3) 0.9862(3) 0.52139(17) 0.0297(7) Uani 1 1 d U . .
H255 H 0.5858 0.9663 0.5502 0.036 Uiso 1 1 calc R . .
C256 C 0.5465(3) 1.0630(3) 0.51134(17) 0.0308(7) Uani 1 1 d U . .
H256 H 0.5137 1.0951 0.5333 0.037 Uiso 1 1 calc R . .
C261 C 0.5085(3) 1.1759(3) 0.45850(18) 0.0335(6) Uani 1 1 d U . .
C262 C 0.5428(3) 1.2157(4) 0.43308(18) 0.0340(7) Uani 1 1 d U . .
H262 H 0.5945 1.1887 0.4218 0.041 Uiso 1 1 calc R . .
C263 C 0.5059(3) 1.2920(4) 0.4235(2) 0.0365(6) Uani 1 1 d U . .
C264 C 0.4278(3) 1.3337(4) 0.4382(2) 0.0386(7) Uani 1 1 d U . .
H264 H 0.4003 1.3867 0.4310 0.046 Uiso 1 1 calc R . .
C265 C 0.3931(3) 1.2930(4) 0.4638(2) 0.0387(7) Uani 1 1 d U . .
H265 H 0.3405 1.3192 0.4737 0.046 Uiso 1 1 calc R . .
C266 C 0.4313(3) 1.2182(4) 0.47500(19) 0.0362(7) Uani 1 1 d U . .
H266 H 0.4065 1.1937 0.4940 0.043 Uiso 1 1 calc R . .
N311 N 1.0007(3) 0.8228(3) 0.49983(18) 0.0439(7) Uani 1 1 d U . .
C312 C 1.0609(4) 0.8032(4) 0.4708(2) 0.0454(7) Uani 1 1 d U . .
C313 C 1.1363(4) 0.7832(4) 0.4848(2) 0.0471(8) Uani 1 1 d U . .
H313 H 1.1792 0.7702 0.4643 0.057 Uiso 1 1 calc R . .
C314 C 1.1472(4) 0.7829(4) 0.5295(2) 0.0477(8) Uani 1 1 d U . .
H314 H 1.1979 0.7676 0.5397 0.057 Uiso 1 1 calc R . .
C315 C 1.0852(4) 0.8043(4) 0.5576(2) 0.0468(8) Uani 1 1 d U . .
H315 H 1.0912 0.8056 0.5879 0.056 Uiso 1 1 calc R . .
C316 C 1.0122(4) 0.8245(4) 0.5416(2) 0.0452(8) Uani 1 1 d U . .
H316 H 0.9684 0.8403 0.5615 0.054 Uiso 1 1 calc R . .
N321 N 1.0481(2) 0.8007(3) 0.42788(10) 0.0472(7) Uani 1 1 d GU . .
N322 N 0.97334(18) 0.8097(3) 0.41656(11) 0.0428(7) Uani 1 1 d GU . .
C323 C 0.9758(2) 0.8006(3) 0.37104(11) 0.0425(6) Uani 1 1 d GU . .
C324 C 1.0520(2) 0.7861(3) 0.35424(10) 0.0472(8) Uani 1 1 d GU . .
H324 H 1.0700 0.7777 0.3247 0.057 Uiso 1 1 calc R . .
C325 C 1.09669(17) 0.7861(3) 0.38937(13) 0.0493(8) Uani 1 1 d GU . .
H325 H 1.1498 0.7778 0.3874 0.059 Uiso 1 1 calc R . .
C326 C 0.9162(3) 0.7946(4) 0.3510(2) 0.0408(7) Uani 1 1 d U . .
H32A H 0.9206 0.8065 0.3194 0.049 Uiso 1 1 calc R . .
H32B H 0.8662 0.8335 0.3625 0.049 Uiso 1 1 calc R . .
N331 N 0.5116(3) 0.7004(3) 0.14223(14) 0.0560(8) Uani 1 1 d GU . .
C332 C 0.4784(3) 0.6631(3) 0.17117(10) 0.0533(7) Uani 1 1 d GU . .
C333 C 0.4394(3) 0.6237(3) 0.15554(14) 0.0578(8) Uani 1 1 d GU . .
H333 H 0.4167 0.5982 0.1753 0.069 Uiso 1 1 calc R . .
C334 C 0.4335(3) 0.6216(3) 0.11097(15) 0.0622(9) Uani 1 1 d GU . .
H334 H 0.4068 0.5947 0.1003 0.075 Uiso 1 1 calc R . .
C335 C 0.4667(3) 0.6589(3) 0.08203(11) 0.0628(9) Uani 1 1 d GU . .
H335 H 0.4627 0.6575 0.0516 0.075 Uiso 1 1 calc R . .
C336 C 0.5058(3) 0.6983(3) 0.09766(13) 0.0605(9) Uani 1 1 d GU . .
H336 H 0.5285 0.7238 0.0779 0.073 Uiso 1 1 calc R . .
N341 N 0.5344(3) 0.6922(3) 0.27166(17) 0.0420(6) Uani 1 1 d U . .
N342 N 0.5329(3) 0.7019(3) 0.22798(18) 0.0435(7) Uani 1 1 d U . .
C343 C 0.4903(4) 0.6667(4) 0.2162(2) 0.0464(7) Uani 1 1 d U . .
C344 C 0.4648(4) 0.6338(4) 0.2517(2) 0.0455(7) Uani 1 1 d U . .
H344 H 0.4347 0.6050 0.2518 0.055 Uiso 1 1 calc R . .
C345 C 0.4935(4) 0.6525(4) 0.2869(2) 0.0439(7) Uani 1 1 d U . .
H345 H 0.4858 0.6396 0.3166 0.053 Uiso 1 1 calc R . .
C346 C 0.5853(3) 0.7133(4) 0.2962(2) 0.0403(7) Uani 1 1 d U . .
H34A H 0.5672 0.7175 0.3272 0.048 Uiso 1 1 calc R . .
H34B H 0.5814 0.7641 0.2852 0.048 Uiso 1 1 calc R . .
C351 C 0.8570(3) 0.6334(4) 0.3397(2) 0.0398(6) Uani 1 1 d U . .
C352 C 0.8595(3) 0.7037(4) 0.33703(19) 0.0383(6) Uani 1 1 d U . .
H352 H 0.8216 0.7442 0.3208 0.046 Uiso 1 1 calc R . .
C353 C 0.9147(3) 0.7180(4) 0.3568(2) 0.0403(6) Uani 1 1 d U . .
C354 C 0.9698(4) 0.6577(4) 0.3814(2) 0.0439(8) Uani 1 1 d U . .
H354 H 1.0086 0.6657 0.3954 0.053 Uiso 1 1 calc R . .
C355 C 0.9675(4) 0.5876(4) 0.3852(2) 0.0457(8) Uani 1 1 d U . .
H355 H 1.0047 0.5474 0.4019 0.055 Uiso 1 1 calc R . .
C356 C 0.9113(4) 0.5746(4) 0.3649(2) 0.0437(7) Uani 1 1 d U . .
H356 H 0.9097 0.5259 0.3680 0.052 Uiso 1 1 calc R . .
C361 C 0.7999(3) 0.6176(4) 0.3159(2) 0.0395(6) Uani 1 1 d U . .
C362 C 0.7220(3) 0.6708(4) 0.31504(19) 0.0388(7) Uani 1 1 d U . .
H362 H 0.7058 0.7170 0.3299 0.047 Uiso 1 1 calc R . .
C363 C 0.6681(3) 0.6571(4) 0.2929(2) 0.0393(7) Uani 1 1 d U . .
C364 C 0.6924(4) 0.5900(4) 0.2709(2) 0.0420(7) Uani 1 1 d U . .
H364 H 0.6561 0.5806 0.2551 0.050 Uiso 1 1 calc R . .
C365 C 0.7700(4) 0.5358(4) 0.2715(2) 0.0429(7) Uani 1 1 d U . .
H365 H 0.7863 0.4892 0.2570 0.051 Uiso 1 1 calc R . .
C366 C 0.8234(4) 0.5516(4) 0.2940(2) 0.0414(7) Uani 1 1 d U . .
H366 H 0.8764 0.5159 0.2940 0.050 Uiso 1 1 calc R . .
N411 N 1.0302(4) 0.9481(5) 0.09278(18) 0.0579(8) Uani 1 1 d U . .
C412 C 0.9727(4) 0.9802(6) 0.0631(2) 0.0586(8) Uani 1 1 d U . .
C413 C 0.9498(5) 0.9331(6) 0.0406(2) 0.0595(8) Uani 1 1 d U . .
H413 H 0.9092 0.9551 0.0207 0.071 Uiso 1 1 calc R . .
C414 C 0.9849(5) 0.8571(6) 0.0470(2) 0.0615(9) Uani 1 1 d U . .
H414 H 0.9697 0.8247 0.0317 0.074 Uiso 1 1 calc R . .
C415 C 1.0441(5) 0.8260(6) 0.0764(2) 0.0614(9) Uani 1 1 d U . .
H415 H 1.0718 0.7722 0.0806 0.074 Uiso 1 1 calc R . .
C416 C 1.0613(5) 0.8753(6) 0.0989(2) 0.0601(9) Uani 1 1 d U . .
H416 H 1.0988 0.8541 0.1205 0.072 Uiso 1 1 calc R . .
N421 N 0.9236(3) 1.1815(3) 0.06349(16) 0.0682(8) Uani 1 1 d GU . .
N422 N 0.9658(2) 1.1042(3) 0.07777(14) 0.0636(8) Uani 1 1 d GU . .
C423 C 0.9388(3) 1.0584(3) 0.05567(17) 0.0631(8) Uani 1 1 d GU . .
C424 C 0.8799(3) 1.1074(4) 0.02773(16) 0.0678(9) Uani 1 1 d GU . .
H424 H 0.8518 1.0919 0.0091 0.081 Uiso 1 1 calc R . .
C425 C 0.8705(3) 1.1835(3) 0.03257(17) 0.0704(9) Uani 1 1 d GU . .
H425 H 0.8350 1.2279 0.0177 0.085 Uiso 1 1 calc R . .
C426 C 0.9321(5) 1.2390(6) 0.0820(3) 0.0690(8) Uani 1 1 d U . .
H42A H 0.9166 1.2835 0.0610 0.083 Uiso 1 1 calc R . .
H42B H 0.9879 1.2224 0.0872 0.083 Uiso 1 1 calc R . .
N431 N 0.3374(2) 1.3549(2) 0.32999(14) 0.0532(8) Uani 1 1 d GU . .
C432 C 0.3613(2) 1.2790(2) 0.34447(16) 0.0511(7) Uani 1 1 d GU . .
C433 C 0.3119(3) 1.2570(2) 0.37144(17) 0.0548(9) Uani 1 1 d GU . .
H433 H 0.3283 1.2052 0.3813 0.066 Uiso 1 1 calc R . .
C434 C 0.2385(2) 1.3110(3) 0.38393(17) 0.0596(9) Uani 1 1 d GU . .
H434 H 0.2048 1.2960 0.4024 0.072 Uiso 1 1 calc R . .
C435 C 0.2146(2) 1.3869(3) 0.36944(18) 0.0612(10) Uani 1 1 d GU . .
H435 H 0.1644 1.4238 0.3780 0.073 Uiso 1 1 calc R . .
C436 C 0.2640(2) 1.4089(2) 0.34247(17) 0.0588(9) Uani 1 1 d GU . .
H436 H 0.2476 1.4607 0.3326 0.071 Uiso 1 1 calc R . .
N441 N 0.5554(3) 1.1909(3) 0.30510(18) 0.0441(6) Uani 1 1 d U . .
N442 N 0.4888(3) 1.2543(3) 0.31372(18) 0.0430(7) Uani 1 1 d U . .
C443 C 0.4383(4) 1.2271(4) 0.3311(2) 0.0452(7) Uani 1 1 d U . .
C444 C 0.4705(4) 1.1481(4) 0.3338(2) 0.0464(8) Uani 1 1 d U . .
H444 H 0.4466 1.1156 0.3446 0.056 Uiso 1 1 calc R . .
C445 C 0.5462(4) 1.1274(4) 0.3170(2) 0.0455(7) Uani 1 1 d U . .
H445 H 0.5848 1.0766 0.3144 0.055 Uiso 1 1 calc R . .
C446 C 0.6280(4) 1.1981(4) 0.2915(2) 0.0452(7) Uani 1 1 d U . .
H44A H 0.6724 1.1502 0.3003 0.054 Uiso 1 1 calc R . .
H44B H 0.6302 1.2399 0.3075 0.054 Uiso 1 1 calc R . .
C451 C 0.7809(5) 1.2684(5) 0.1744(3) 0.0582(7) Uani 1 1 d U . .
C452 C 0.8230(5) 1.2454(5) 0.1345(3) 0.0620(8) Uani 1 1 d U . .
H452 H 0.8085 1.2177 0.1152 0.074 Uiso 1 1 calc R . .
C453 C 0.8874(5) 1.2637(6) 0.1230(3) 0.0649(8) Uani 1 1 d U . .
C454 C 0.9051(5) 1.3066(5) 0.1512(3) 0.0656(9) Uani 1 1 d U . .
H454 H 0.9453 1.3225 0.1428 0.079 Uiso 1 1 calc R . .
C455 C 0.8672(5) 1.3268(5) 0.1904(3) 0.0636(9) Uani 1 1 d U . .
H455 H 0.8839 1.3520 0.2101 0.076 Uiso 1 1 calc R . .
C456 C 0.8024(5) 1.3098(5) 0.2014(3) 0.0611(8) Uani 1 1 d U . .
H456 H 0.7732 1.3272 0.2279 0.073 Uiso 1 1 calc R . .
C461 C 0.7143(4) 1.2465(5) 0.1872(2) 0.0525(7) Uani 1 1 d U . .
C462 C 0.6983(4) 1.2340(4) 0.2306(2) 0.0483(7) Uani 1 1 d U . .
H462 H 0.7291 1.2392 0.2521 0.058 Uiso 1 1 calc R . .
C463 C 0.6379(4) 1.2140(4) 0.2431(2) 0.0468(7) Uani 1 1 d U . .
C464 C 0.5932(4) 1.2054(4) 0.2117(2) 0.0481(8) Uani 1 1 d U . .
H464 H 0.5534 1.1888 0.2197 0.058 Uiso 1 1 calc R . .
C465 C 0.6078(4) 1.2215(5) 0.1689(2) 0.0511(8) Uani 1 1 d U . .
H465 H 0.5755 1.2186 0.1475 0.061 Uiso 1 1 calc R . .
C466 C 0.6674(4) 1.2417(5) 0.1559(3) 0.0524(8) Uani 1 1 d U . .
H466 H 0.6764 1.2522 0.1260 0.063 Uiso 1 1 calc R . .
N511 N 1.0724(3) 1.1281(3) 0.16665(14) 0.0621(9) Uani 1 1 d GU . .
C512 C 1.0259(3) 1.1501(3) 0.20450(15) 0.0613(7) Uani 1 1 d GU . .
C513 C 1.0350(3) 1.2002(4) 0.23162(14) 0.0655(9) Uani 1 1 d GU . .
H513 H 1.0032 1.2153 0.2575 0.079 Uiso 1 1 calc R . .
C514 C 1.0908(3) 1.2283(3) 0.22089(16) 0.0673(9) Uani 1 1 d GU . .
H514 H 1.0970 1.2625 0.2394 0.081 Uiso 1 1 calc R . .
C515 C 1.1373(3) 1.2062(3) 0.18304(17) 0.0663(9) Uani 1 1 d GU . .
H515 H 1.1754 1.2254 0.1757 0.080 Uiso 1 1 calc R . .
C516 C 1.1282(3) 1.1561(3) 0.15592(13) 0.0640(9) Uani 1 1 d GU . .
H516 H 1.1600 1.1410 0.1300 0.077 Uiso 1 1 calc R . .
N521 N 0.9271(3) 1.0323(4) 0.21114(18) 0.0523(7) Uani 1 1 d U . .
N522 N 0.9812(3) 1.0529(4) 0.19271(18) 0.0532(7) Uani 1 1 d U . .
C523 C 0.9749(4) 1.1130(5) 0.2156(2) 0.0566(7) Uani 1 1 d U . .
C524 C 0.9180(4) 1.1284(5) 0.2484(2) 0.0559(8) Uani 1 1 d U . .
H524 H 0.9031 1.1668 0.2692 0.067 Uiso 1 1 calc R . .
C525 C 0.8877(4) 1.0764(5) 0.2445(2) 0.0545(8) Uani 1 1 d U . .
H525 H 0.8465 1.0721 0.2620 0.065 Uiso 1 1 calc R . .
C526 C 0.9208(4) 0.9622(5) 0.1987(2) 0.0504(7) Uani 1 1 d U . .
H52A H 0.9043 0.9393 0.2250 0.060 Uiso 1 1 calc R . .
H52B H 0.9730 0.9248 0.1889 0.060 Uiso 1 1 calc R . .
N531 N 0.4763(3) 0.8753(4) 0.17911(17) 0.0485(8) Uani 1 1 d U . .
C532 C 0.4585(4) 0.9261(5) 0.1446(2) 0.0498(8) Uani 1 1 d U . .
C533 C 0.3939(4) 0.9940(5) 0.1457(2) 0.0521(9) Uani 1 1 d U . .
H533 H 0.3810 1.0280 0.1208 0.063 Uiso 1 1 calc R . .
C534 C 0.3476(5) 1.0126(5) 0.1837(2) 0.0536(9) Uani 1 1 d U . .
H534 H 0.3046 1.0610 0.1858 0.064 Uiso 1 1 calc R . .
C535 C 0.3648(4) 0.9593(5) 0.2187(2) 0.0526(9) Uani 1 1 d U . .
H535 H 0.3320 0.9694 0.2443 0.063 Uiso 1 1 calc R . .
C536 C 0.4302(4) 0.8921(5) 0.2152(2) 0.0502(9) Uani 1 1 d U . .
H536 H 0.4431 0.8562 0.2392 0.060 Uiso 1 1 calc R . .
N541 N 0.6052(4) 0.8317(4) 0.06582(18) 0.0536(7) Uani 1 1 d U . .
N542 N 0.5696(4) 0.8360(4) 0.10599(17) 0.0511(8) Uani 1 1 d U . .
C543 C 0.5105(4) 0.9033(5) 0.1062(2) 0.0515(8) Uani 1 1 d U . .
C544 C 0.5076(5) 0.9416(5) 0.0655(2) 0.0542(9) Uani 1 1 d U . .
H544 H 0.4705 0.9909 0.0567 0.065 Uiso 1 1 calc R . .
C545 C 0.5687(5) 0.8937(5) 0.0416(2) 0.0548(9) Uani 1 1 d U . .
H545 H 0.5829 0.9031 0.0124 0.066 Uiso 1 1 calc R . .
C546 C 0.6769(4) 0.7679(5) 0.0542(2) 0.0556(8) Uani 1 1 d U . .
H54A H 0.6842 0.7676 0.0221 0.067 Uiso 1 1 calc R . .
H54B H 0.6729 0.7199 0.0643 0.067 Uiso 1 1 calc R . .
C551 C 0.8143(4) 0.9094(5) 0.1175(2) 0.0493(7) Uani 1 1 d U . .
C552 C 0.8627(4) 0.9077(5) 0.1497(2) 0.0489(7) Uani 1 1 d U . .
H552 H 0.8951 0.8598 0.1628 0.059 Uiso 1 1 calc R . .
C553 C 0.8655(4) 0.9740(5) 0.1637(2) 0.0487(7) Uani 1 1 d U . .
C554 C 0.8172(4) 1.0439(5) 0.1448(2) 0.0487(8) Uani 1 1 d U . .
H554 H 0.8181 1.0895 0.1540 0.058 Uiso 1 1 calc R . .
C555 C 0.7679(4) 1.0479(5) 0.1130(2) 0.0495(8) Uani 1 1 d U . .
H555 H 0.7341 1.0963 0.1009 0.059 Uiso 1 1 calc R . .
C556 C 0.7672(4) 0.9822(5) 0.0985(2) 0.0496(8) Uani 1 1 d U . .
H556 H 0.7347 0.9856 0.0756 0.060 Uiso 1 1 calc R . .
C561 C 0.8147(4) 0.8390(5) 0.1028(2) 0.0525(7) Uani 1 1 d U . .
C562 C 0.7476(4) 0.8354(5) 0.0870(2) 0.0528(7) Uani 1 1 d U . .
H562 H 0.7008 0.8808 0.0859 0.063 Uiso 1 1 calc R . .
C563 C 0.7475(4) 0.7698(5) 0.0733(2) 0.0552(7) Uani 1 1 d U . .
C564 C 0.8162(5) 0.7016(5) 0.0746(2) 0.0585(8) Uani 1 1 d U . .
H564 H 0.8167 0.6553 0.0656 0.070 Uiso 1 1 calc R . .
C565 C 0.8817(5) 0.7031(5) 0.0891(2) 0.0592(9) Uani 1 1 d U . .
H565 H 0.9283 0.6575 0.0890 0.071 Uiso 1 1 calc R . .
C566 C 0.8829(4) 0.7692(5) 0.1040(2) 0.0565(8) Uani 1 1 d U . .
H566 H 0.9291 0.7676 0.1150 0.068 Uiso 1 1 calc R . .
N611 N 0.5290(4) 1.4074(4) 0.2553(2) 0.0585(8) Uani 1 1 d U . .
C612 C 0.5230(5) 1.4173(5) 0.2118(3) 0.0629(8) Uani 1 1 d U . .
C613 C 0.5748(5) 1.4401(5) 0.1868(3) 0.0647(9) Uani 1 1 d U . .
H613 H 0.5710 1.4479 0.1561 0.078 Uiso 1 1 calc R . .
C614 C 0.6320(5) 1.4509(5) 0.2078(3) 0.0640(9) Uani 1 1 d U . .
H614 H 0.6677 1.4660 0.1913 0.077 Uiso 1 1 calc R . .
C615 C 0.6367(4) 1.4401(5) 0.2517(3) 0.0610(9) Uani 1 1 d U . .
H615 H 0.6753 1.4473 0.2665 0.073 Uiso 1 1 calc R . .
C616 C 0.5836(4) 1.4186(5) 0.2737(3) 0.0587(9) Uani 1 1 d U . .
H616 H 0.5864 1.4112 0.3044 0.070 Uiso 1 1 calc R . .
N621 N 0.3562(4) 1.3866(5) 0.1924(2) 0.0676(8) Uani 1 1 d U . .
N622 N 0.4085(4) 1.3899(4) 0.2184(2) 0.0647(8) Uani 1 1 d U . .
C623 C 0.4600(5) 1.4044(5) 0.1933(3) 0.0664(8) Uani 1 1 d U . .
C624 C 0.4426(5) 1.4072(6) 0.1486(3) 0.0711(9) Uani 1 1 d U . .
H624 H 0.4702 1.4156 0.1234 0.085 Uiso 1 1 calc R . .
C625 C 0.3790(5) 1.3954(6) 0.1510(3) 0.0712(9) Uani 1 1 d U . .
H625 H 0.3524 1.3934 0.1264 0.085 Uiso 1 1 calc R . .
C626 C 0.2923(5) 1.3703(6) 0.2109(3) 0.0668(8) Uani 1 1 d U . .
H62A H 0.2523 1.3845 0.1889 0.080 Uiso 1 1 calc R . .
H62B H 0.2684 1.4030 0.2361 0.080 Uiso 1 1 calc R . .
N631 N 0.7016(4) 0.6545(4) 0.1581(2) 0.0610(8) Uani 1 1 d U . .
C632 C 0.7643(5) 0.6577(5) 0.1760(2) 0.0601(8) Uani 1 1 d U . .
C633 C 0.8371(5) 0.5961(6) 0.1731(3) 0.0657(9) Uani 1 1 d U . .
H633 H 0.8814 0.5974 0.1850 0.079 Uiso 1 1 calc R . .
C634 C 0.8420(5) 0.5315(6) 0.1517(3) 0.0685(10) Uani 1 1 d U . .
H634 H 0.8909 0.4887 0.1490 0.082 Uiso 1 1 calc R . .
C635 C 0.7803(5) 0.5289(6) 0.1351(3) 0.0687(10) Uani 1 1 d U . .
H635 H 0.7840 0.4850 0.1211 0.082 Uiso 1 1 calc R . .
C636 C 0.7080(5) 0.5949(5) 0.1394(3) 0.0645(9) Uani 1 1 d U . .
H636 H 0.6631 0.5944 0.1278 0.077 Uiso 1 1 calc R . .
N641 N 0.6884(4) 0.8356(4) 0.22686(18) 0.0536(7) Uani 1 1 d U . .
N642 N 0.6792(4) 0.7796(4) 0.20654(18) 0.0526(7) Uani 1 1 d U . .
C643 C 0.7514(4) 0.7275(5) 0.1966(2) 0.0560(7) Uani 1 1 d U . .
C644 C 0.8067(5) 0.7497(5) 0.2102(2) 0.0565(8) Uani 1 1 d U . .
H644 H 0.8616 0.7235 0.2067 0.068 Uiso 1 1 calc R . .
C645 C 0.7648(4) 0.8177(5) 0.2298(2) 0.0554(8) Uani 1 1 d U . .
H645 H 0.7859 0.8473 0.2431 0.066 Uiso 1 1 calc R . .
C646 C 0.6237(4) 0.8982(5) 0.2457(2) 0.0520(8) Uani 1 1 d U . .
H64A H 0.6422 0.9160 0.2701 0.062 Uiso 1 1 calc R . .
H64B H 0.5853 0.8791 0.2581 0.062 Uiso 1 1 calc R . .
C651 C 0.4029(4) 1.1506(5) 0.2242(2) 0.0547(8) Uani 1 1 d U . .
C652 C 0.3827(4) 1.2267(5) 0.2097(2) 0.0576(9) Uani 1 1 d U . .
H652 H 0.4154 1.2378 0.1884 0.069 Uiso 1 1 calc R . .
C653 C 0.3153(4) 1.2874(6) 0.2259(3) 0.0620(8) Uani 1 1 d U . .
C654 C 0.2661(5) 1.2668(6) 0.2558(3) 0.0626(9) Uani 1 1 d U . .
H654 H 0.2193 1.3059 0.2668 0.075 Uiso 1 1 calc R . .
C655 C 0.2837(4) 1.1954(6) 0.2687(3) 0.0607(9) Uani 1 1 d U . .
H655 H 0.2482 1.1845 0.2880 0.073 Uiso 1 1 calc R . .
C656 C 0.3529(4) 1.1346(5) 0.2550(2) 0.0572(9) Uani 1 1 d U . .
H656 H 0.3656 1.0839 0.2663 0.069 Uiso 1 1 calc R . .
C661 C 0.4755(4) 1.0879(5) 0.2059(2) 0.0496(7) Uani 1 1 d U . .
C662 C 0.5148(4) 1.0240(5) 0.2310(2) 0.0484(8) Uani 1 1 d U . .
H662 H 0.4955 1.0192 0.2598 0.058 Uiso 1 1 calc R . .
C663 C 0.5827(4) 0.9657(5) 0.2152(2) 0.0484(7) Uani 1 1 d U . .
C664 C 0.6109(4) 0.9734(5) 0.1727(2) 0.0482(8) Uani 1 1 d U . .
H664 H 0.6579 0.9346 0.1616 0.058 Uiso 1 1 calc R . .
C665 C 0.5703(4) 1.0373(5) 0.1469(2) 0.0486(8) Uani 1 1 d U . .
H665 H 0.5884 1.0415 0.1178 0.058 Uiso 1 1 calc R . .
C666 C 0.5028(4) 1.0958(5) 0.1634(2) 0.0491(8) Uani 1 1 d U . .
H666 H 0.4756 1.1405 0.1459 0.059 Uiso 1 1 calc R . .
B11 B 0.6501(6) 0.3456(6) 0.5002(3) 0.0790(15) Uiso 1 1 d DU . .
F12 F 0.6633(3) 0.2775(3) 0.48296(17) 0.0785(13) Uiso 1 1 d DU . .
F13 F 0.6831(4) 0.3851(4) 0.4729(2) 0.0927(16) Uiso 1 1 d DU . .
F14 F 0.5713(3) 0.3909(3) 0.50621(18) 0.0811(14) Uiso 1 1 d DU . .
F15 F 0.6827(3) 0.3290(3) 0.54155(16) 0.0755(13) Uiso 1 1 d DU . .
B21 B 0.7803(5) 0.2432(6) 0.3436(3) 0.0661(14) Uiso 1 1 d DU . .
F22 F 0.8524(3) 0.2458(3) 0.33863(17) 0.0771(13) Uiso 1 1 d DU . .
F23 F 0.7877(3) 0.1743(3) 0.32783(15) 0.0637(11) Uiso 1 1 d DU . .
F24 F 0.7236(3) 0.3038(3) 0.32243(17) 0.0775(13) Uiso 1 1 d DU . .
F25 F 0.7593(3) 0.2448(3) 0.38717(16) 0.0715(12) Uiso 1 1 d DU . .
B31 B 0.7585(5) 0.9730(5) 0.3044(3) 0.0516(12) Uiso 1 1 d DU . .
F32 F 0.8389(2) 0.9562(3) 0.30027(14) 0.0579(10) Uiso 1 1 d DU . .
F33 F 0.7532(2) 0.9035(2) 0.31507(12) 0.0451(8) Uiso 1 1 d DU . .
F34 F 0.7246(2) 1.0232(2) 0.33717(12) 0.0493(9) Uiso 1 1 d DU . .
F35 F 0.7247(3) 1.0044(3) 0.26553(16) 0.0708(12) Uiso 1 1 d DU . .
B41 B 0.4846(3) 0.9151(3) 0.35023(12) 0.0707(13) Uiso 1 1 d DU . .
F44X F 0.4712(6) 0.8849(6) 0.3139(2) 0.069(2) Uiso 0.416(8) 1 d PDU A 1
F43X F 0.4690(6) 0.8793(5) 0.3874(2) 0.076(2) Uiso 0.416(8) 1 d PDU A 1
F42X F 0.5616(4) 0.9035(7) 0.3488(3) 0.081(2) Uiso 0.416(8) 1 d PDU A 1
F45X F 0.4381(6) 0.9926(3) 0.3504(3) 0.085(2) Uiso 0.416(8) 1 d PDU A 1
F42Y F 0.5617(3) 0.8640(4) 0.3474(2) 0.0708(18) Uiso 0.584(8) 1 d PDU A 2
F43Y F 0.4448(4) 0.8856(4) 0.3796(2) 0.0693(17) Uiso 0.584(8) 1 d PDU A 2
F44Y F 0.4537(4) 0.9263(5) 0.30982(16) 0.0735(18) Uiso 0.584(8) 1 d PDU A 2
F45Y F 0.4794(5) 0.9835(3) 0.3645(3) 0.089(2) Uiso 0.584(8) 1 d PDU A 2
B51 B 0.0336(8) 0.7576(8) 0.2264(4) 0.1092(18) Uiso 1 1 d DU . .
F52 F 0.0830(5) 0.6801(5) 0.2309(3) 0.132(2) Uiso 1 1 d DU . .
F53 F 0.0425(4) 0.7826(4) 0.18338(19) 0.0896(15) Uiso 1 1 d DU . .
F54 F -0.0422(4) 0.7711(5) 0.2359(2) 0.121(2) Uiso 1 1 d DU . .
F55 F 0.0563(4) 0.7961(4) 0.2544(2) 0.1127(19) Uiso 1 1 d DU . .
B61 B 0.3162(7) 0.1921(7) 0.0796(4) 0.0969(17) Uiso 1 1 d DU . .
F62 F 0.2779(4) 0.1653(4) 0.1100(2) 0.0994(17) Uiso 1 1 d DU B .
F63X F 0.3762(5) 0.1324(5) 0.0607(3) 0.0922(19) Uiso 0.787(15) 1 d PDU B 1
F64X F 0.2669(5) 0.2405(6) 0.0486(3) 0.102(2) Uiso 0.787(15) 1 d PDU B 1
F65X F 0.3468(7) 0.2367(6) 0.1005(3) 0.105(2) Uiso 0.787(15) 1 d PDU B 1
F63Y F 0.3910(9) 0.1438(15) 0.0713(9) 0.095(3) Uiso 0.213(15) 1 d PDU B 2
F64Y F 0.2749(15) 0.203(2) 0.0406(5) 0.100(3) Uiso 0.213(15) 1 d PDU B 2
F65Y F 0.308(2) 0.2633(12) 0.0917(9) 0.104(3) Uiso 0.213(15) 1 d PDU B 2
O11S O 0.4455(8) 0.8214(8) 1.0191(4) 0.079(3) Uiso 0.50 1 d PDU . .
O12S O 0.4228(8) 0.9131(7) 0.9708(4) 0.082(3) Uiso 0.50 1 d PDU . .
N13S N 0.4509(6) 0.8438(8) 0.9806(5) 0.083(3) Uiso 0.50 1 d PDU . .
C14S C 0.4904(12) 0.7878(10) 0.9492(6) 0.090(3) Uiso 0.50 1 d PDU . .
H14C H 0.4545 0.7917 0.9268 0.134 Uiso 0.50 1 calc PR . .
H14D H 0.5093 0.7367 0.9636 0.134 Uiso 0.50 1 calc PR . .
H14E H 0.5345 0.7963 0.9358 0.134 Uiso 0.50 1 calc PR . .
O21S O 0.8734(7) 0.4277(8) 0.5520(4) 0.082(3) Uiso 0.50 1 d PDU . .
O22S O 0.7629(7) 0.5277(6) 0.5404(4) 0.073(3) Uiso 0.50 1 d PDU . .
N23S N 0.8030(8) 0.4596(8) 0.5500(3) 0.071(2) Uiso 0.50 1 d PDU . .
C24S C 0.7616(10) 0.4123(10) 0.5589(6) 0.076(3) Uiso 0.50 1 d PDU . .
H24C H 0.7864 0.3659 0.5423 0.115 Uiso 0.50 1 calc PR . .
H24D H 0.7076 0.4406 0.5505 0.115 Uiso 0.50 1 calc PR . .
H24E H 0.7624 0.3983 0.5901 0.115 Uiso 0.50 1 calc PR . .
O31S O 0.8595(7) 0.4085(8) 0.4486(4) 0.084(3) Uiso 0.50 1 d PDU . .
O32S O 0.7747(6) 0.5136(6) 0.4243(4) 0.063(2) Uiso 0.50 1 d PDU . .
N33S N 0.8113(6) 0.4460(7) 0.4214(4) 0.069(2) Uiso 0.50 1 d PDU . .
C34S C 0.7981(11) 0.4060(10) 0.3865(5) 0.076(3) Uiso 0.50 1 d PDU . .
H34C H 0.7425 0.4282 0.3808 0.115 Uiso 0.50 1 calc PR . .
H34D H 0.8155 0.3517 0.3951 0.115 Uiso 0.50 1 calc PR . .
H34E H 0.8275 0.4112 0.3600 0.115 Uiso 0.50 1 calc PR . .
O41S O 0.3973(4) 0.4328(4) 0.6230(2) 0.0833(17) Uiso 1 1 d DU . .
O42S O 0.3845(4) 0.3392(4) 0.5953(2) 0.0783(16) Uiso 1 1 d DU . .
N43S N 0.3916(3) 0.3999(4) 0.5920(3) 0.0757(15) Uiso 1 1 d DU . .
C44S C 0.3932(6) 0.4335(6) 0.5480(3) 0.079(2) Uiso 1 1 d DU . .
H44C H 0.3984 0.4816 0.5498 0.118 Uiso 1 1 calc R . .
H44D H 0.3449 0.4434 0.5340 0.118 Uiso 1 1 calc R . .
H44E H 0.4375 0.3979 0.5308 0.118 Uiso 1 1 calc R . .
O51S O 0.5694(4) 0.2880(4) 0.6104(2) 0.0866(17) Uiso 1 1 d DU . .
O52S O 0.6710(4) 0.1941(4) 0.5831(2) 0.0885(18) Uiso 1 1 d DU . .
N53S N 0.6003(5) 0.2396(4) 0.5842(2) 0.0769(15) Uiso 1 1 d DU . .
C54S C 0.5519(5) 0.2324(6) 0.5507(3) 0.073(2) Uiso 1 1 d DU . .
H54C H 0.4969 0.2626 0.5585 0.109 Uiso 1 1 calc R . .
H54D H 0.5616 0.1786 0.5490 0.109 Uiso 1 1 calc R . .
H54E H 0.5652 0.2513 0.5224 0.109 Uiso 1 1 calc R . .
O61S O 0.2356(6) 0.8190(7) 0.3247(4) 0.071(2) Uiso 0.50 1 d PDU . .
O62S O 0.3167(7) 0.8071(7) 0.2699(3) 0.069(2) Uiso 0.50 1 d PDU . .
N63S N 0.2902(6) 0.8297(5) 0.3049(4) 0.063(2) Uiso 0.50 1 d PDU . .
C64S C 0.3222(9) 0.8728(10) 0.3286(5) 0.067(3) Uiso 0.50 1 d PDU . .
H64C H 0.3745 0.8631 0.3166 0.100 Uiso 0.50 1 calc PR . .
H64D H 0.3250 0.8564 0.3595 0.100 Uiso 0.50 1 calc PR . .
H64E H 0.2886 0.9276 0.3256 0.100 Uiso 0.50 1 calc PR . .
O71S O 0.0794(11) 0.2577(10) 0.0176(6) 0.120(4) Uiso 0.50 1 d PDU . .
O72S O 0.0987(11) 0.2764(10) 0.0835(5) 0.117(4) Uiso 0.50 1 d PDU . .
N73S N 0.0925(7) 0.2932(10) 0.0452(6) 0.119(4) Uiso 0.50 1 d PDU . .
C74S C 0.1002(16) 0.3634(12) 0.0285(8) 0.116(4) Uiso 0.50 1 d PDU . .
H74A H 0.1039 0.3914 0.0530 0.174 Uiso 0.50 1 calc PR . .
H74B H 0.0546 0.3957 0.0120 0.174 Uiso 0.50 1 calc PR . .
H74C H 0.1472 0.3496 0.0095 0.174 Uiso 0.50 1 calc PR . .
O81S O 0.2115(10) 0.6996(9) 0.1301(6) 0.117(4) Uiso 0.50 1 d PDU . .
O82S O 0.2739(10) 0.5940(10) 0.1664(6) 0.119(4) Uiso 0.50 1 d PDU . .
N83S N 0.2196(10) 0.6361(11) 0.1442(5) 0.116(4) Uiso 0.50 1 d PDU . .
C84S C 0.1599(13) 0.6106(14) 0.1338(9) 0.114(4) Uiso 0.50 1 d PDU . .
H84A H 0.1642 0.6011 0.1026 0.172 Uiso 0.50 1 calc PR . .
H84B H 0.1082 0.6503 0.1410 0.172 Uiso 0.50 1 calc PR . .
H84C H 0.1674 0.5633 0.1507 0.172 Uiso 0.50 1 calc PR . .

loop_
_atom_site_aniso_label
_atom_site_aniso_U_11
_atom_site_aniso_U_22
_atom_site_aniso_U_33
_atom_site_aniso_U_23
_atom_site_aniso_U_13
_atom_site_aniso_U_12
Cd1 0.03066(19) 0.0315(2) 0.0379(2) 0.00348(16) -0.00976(14) -0.01573(16)
Cd2 0.0551(3) 0.1038(5) 0.0309(2) -0.0053(2) 0.00792(18) -0.0559(3)
Cd3 0.0309(2) 0.0460(3) 0.0558(3) 0.0122(2) -0.00608(17) -0.01765(19)
Cd4 0.0501(3) 0.0590(3) 0.0347(2) 0.0070(2) 0.00058(18) -0.0302(2)
N111 0.0433(14) 0.0468(14) 0.0513(15) -0.0079(12) -0.0071(12) -0.0297(13)
C112 0.0396(12) 0.0473(13) 0.0515(13) -0.0074(11) -0.0095(11) -0.0285(12)
C113 0.0421(15) 0.0501(16) 0.0528(15) -0.0105(13) -0.0082(13) -0.0265(13)
C114 0.0464(16) 0.0527(16) 0.0535(16) -0.0099(14) -0.0051(14) -0.0264(14)
C115 0.0490(16) 0.0520(16) 0.0529(16) -0.0082(14) -0.0039(14) -0.0276(15)
C116 0.0479(15) 0.0491(16) 0.0519(16) -0.0074(13) -0.0047(14) -0.0288(14)
N121 0.0419(12) 0.0468(13) 0.0519(13) 0.0021(11) -0.0165(10) -0.0258(11)
N122 0.0390(13) 0.0457(14) 0.0502(13) 0.0002(11) -0.0161(11) -0.0257(12)
C123 0.0390(12) 0.0466(13) 0.0526(13) -0.0034(11) -0.0143(11) -0.0262(11)
C124 0.0413(14) 0.0475(14) 0.0557(15) -0.0010(13) -0.0155(13) -0.0230(13)
C125 0.0422(14) 0.0467(14) 0.0553(15) 0.0013(13) -0.0171(13) -0.0233(13)
C126 0.0458(13) 0.0516(15) 0.0505(14) 0.0028(13) -0.0158(11) -0.0298(13)
N131 0.0732(11) 0.0754(11) 0.0731(11) -0.0033(7) -0.0029(8) -0.0329(7)
C132 0.0733(10) 0.0752(10) 0.0730(10) -0.0041(7) -0.0026(7) -0.0322(7)
C133 0.0749(11) 0.0771(11) 0.0748(11) -0.0036(7) -0.0019(7) -0.0325(8)
C134 0.0763(12) 0.0781(12) 0.0761(12) -0.0030(8) -0.0020(8) -0.0330(8)
C135 0.0762(12) 0.0775(12) 0.0758(12) -0.0028(8) -0.0022(8) -0.0334(8)
C136 0.0753(12) 0.0764(12) 0.0744(12) -0.0030(8) -0.0026(8) -0.0330(8)
N141 0.0705(10) 0.0733(10) 0.0708(10) -0.0038(7) -0.0023(7) -0.0302(7)
N142 0.0696(10) 0.0722(11) 0.0703(10) -0.0044(7) -0.0028(7) -0.0310(7)
C143 0.0716(10) 0.0740(10) 0.0719(10) -0.0044(7) -0.0024(7) -0.0309(7)
C144 0.0734(11) 0.0754(11) 0.0738(11) -0.0037(8) -0.0020(8) -0.0300(7)
C145 0.0727(11) 0.0749(11) 0.0738(11) -0.0030(8) -0.0024(8) -0.0299(7)
C146 0.0683(11) 0.0737(11) 0.0686(10) -0.0039(8) -0.0029(8) -0.0304(8)
C151 0.0524(13) 0.0730(16) 0.0534(13) -0.0022(13) -0.0075(11) -0.0346(13)
C152 0.0513(13) 0.0676(17) 0.0507(14) 0.0003(14) -0.0103(12) -0.0328(14)
C153 0.0478(12) 0.0593(15) 0.0493(13) 0.0014(13) -0.0131(11) -0.0337(12)
C154 0.0476(14) 0.0593(17) 0.0488(15) -0.0008(15) -0.0121(12) -0.0354(14)
C155 0.0482(15) 0.0638(18) 0.0497(15) -0.0035(15) -0.0107(13) -0.0367(14)
C156 0.0504(15) 0.0697(18) 0.0529(15) -0.0033(15) -0.0077(12) -0.0359(14)
C161 0.0561(13) 0.0798(16) 0.0576(13) -0.0039(13) -0.0037(12) -0.0355(13)
C162 0.0586(15) 0.0805(16) 0.0607(14) -0.0051(13) -0.0032(13) -0.0364(13)
C163 0.0619(13) 0.0799(14) 0.0637(13) -0.0046(11) -0.0016(11) -0.0349(12)
C164 0.0604(16) 0.0834(17) 0.0627(16) -0.0049(14) 0.0003(14) -0.0364(13)
C165 0.0598(16) 0.0838(18) 0.0621(17) -0.0045(15) 0.0011(14) -0.0373(15)
C166 0.0579(16) 0.0821(18) 0.0599(16) -0.0050(15) -0.0009(14) -0.0371(14)
N211 0.0465(14) 0.0334(14) 0.0407(14) 0.0010(12) -0.0139(12) -0.0143(12)
C212 0.0447(12) 0.0329(12) 0.0381(13) 0.0018(11) -0.0100(10) -0.0156(11)
C213 0.0518(15) 0.0324(14) 0.0435(15) 0.0025(13) -0.0117(13) -0.0151(13)
C214 0.0565(16) 0.0345(15) 0.0471(16) 0.0028(13) -0.0144(14) -0.0118(13)
C215 0.0562(16) 0.0355(15) 0.0470(16) 0.0027(14) -0.0164(14) -0.0111(14)
C216 0.0518(16) 0.0351(15) 0.0443(16) 0.0014(13) -0.0169(13) -0.0116(13)
N221 0.0375(11) 0.0348(11) 0.0332(11) 0.0020(10) -0.0055(9) -0.0173(10)
N222 0.0299(11) 0.0357(12) 0.0283(12) 0.0026(11) -0.0050(10) -0.0186(10)
C223 0.0271(11) 0.0359(11) 0.0261(11) 0.0027(10) -0.0035(9) -0.0193(10)
C224 0.0313(12) 0.0359(13) 0.0292(13) 0.0009(12) -0.0032(10) -0.0199(11)
C225 0.0355(12) 0.0355(13) 0.0327(13) 0.0020(12) -0.0027(11) -0.0194(11)
C226 0.0257(11) 0.0368(12) 0.0262(12) 0.0024(11) -0.0038(10) -0.0187(10)
N231 0.0623(11) 0.0630(10) 0.0642(10) -0.0008(7) -0.0027(7) -0.0264(7)
C232 0.0600(9) 0.0598(9) 0.0621(9) -0.0008(6) -0.0009(6) -0.0251(6)
C233 0.0646(13) 0.0623(12) 0.0665(13) 0.0005(11) 0.0008(11) -0.0235(11)
C234 0.0672(11) 0.0663(11) 0.0679(11) -0.0008(8) -0.0014(8) -0.0258(8)
C235 0.0671(11) 0.0675(11) 0.0685(11) -0.0007(8) -0.0028(8) -0.0264(8)
C236 0.0652(11) 0.0662(11) 0.0667(11) -0.0010(8) -0.0036(8) -0.0268(8)
N241 0.0448(12) 0.0432(12) 0.0536(13) -0.0032(11) 0.0028(10) -0.0266(11)
N242 0.0472(13) 0.0458(13) 0.0559(14) -0.0009(12) 0.0023(11) -0.0267(11)
C243 0.0528(12) 0.0494(12) 0.0596(12) -0.0016(11) 0.0028(10) -0.0255(11)
C244 0.0532(15) 0.0468(14) 0.0606(15) -0.0042(13) 0.0032(12) -0.0242(13)
C245 0.0504(14) 0.0445(14) 0.0585(15) -0.0056(13) 0.0023(12) -0.0258(13)
C246 0.0395(13) 0.0419(12) 0.0469(14) -0.0037(12) 0.0023(11) -0.0250(11)
C251 0.0282(11) 0.0405(11) 0.0303(11) -0.0009(10) -0.0012(9) -0.0205(10)
C252 0.0265(11) 0.0393(12) 0.0281(12) 0.0010(11) -0.0022(10) -0.0196(11)
C253 0.0247(10) 0.0388(12) 0.0264(11) 0.0012(10) -0.0032(9) -0.0196(10)
C254 0.0256(12) 0.0408(13) 0.0266(12) 0.0018(11) -0.0035(10) -0.0199(11)
C255 0.0265(12) 0.0419(14) 0.0272(12) 0.0010(11) -0.0026(10) -0.0207(11)
C256 0.0275(12) 0.0416(13) 0.0297(12) -0.0009(11) -0.0012(11) -0.0208(11)
C261 0.0315(11) 0.0400(11) 0.0342(12) -0.0037(10) 0.0006(10) -0.0199(10)
C262 0.0324(12) 0.0397(12) 0.0364(13) -0.0049(12) 0.0015(11) -0.0212(11)
C263 0.0352(11) 0.0402(12) 0.0410(13) -0.0051(11) 0.0014(10) -0.0224(10)
C264 0.0366(13) 0.0410(14) 0.0417(14) -0.0055(13) 0.0033(12) -0.0199(11)
C265 0.0357(13) 0.0416(14) 0.0410(15) -0.0057(13) 0.0051(12) -0.0187(12)
C266 0.0336(12) 0.0410(14) 0.0380(14) -0.0047(12) 0.0031(11) -0.0196(11)
N311 0.0365(13) 0.0488(16) 0.0485(14) 0.0012(14) -0.0158(11) -0.0183(13)
C312 0.0366(12) 0.0521(15) 0.0504(13) 0.0009(12) -0.0143(10) -0.0200(12)
C313 0.0380(13) 0.0520(17) 0.0530(15) -0.0011(15) -0.0162(12) -0.0185(14)
C314 0.0399(14) 0.0509(18) 0.0537(16) -0.0026(15) -0.0184(12) -0.0180(14)
C315 0.0409(14) 0.0492(18) 0.0513(16) -0.0025(15) -0.0190(12) -0.0173(15)
C316 0.0392(14) 0.0482(17) 0.0494(15) -0.0006(15) -0.0168(12) -0.0175(14)
N321 0.0375(12) 0.0581(14) 0.0485(12) 0.0017(12) -0.0103(10) -0.0218(12)
N322 0.0363(12) 0.0551(15) 0.0424(13) 0.0017(13) -0.0082(11) -0.0239(12)
C323 0.0366(12) 0.0548(14) 0.0402(13) 0.0039(12) -0.0063(10) -0.0233(11)
C324 0.0378(13) 0.0608(17) 0.0455(14) 0.0023(14) -0.0054(12) -0.0232(13)
C325 0.0382(13) 0.0621(17) 0.0497(14) 0.0022(14) -0.0078(11) -0.0228(13)
C326 0.0367(12) 0.0505(14) 0.0378(14) 0.0048(13) -0.0073(11) -0.0209(12)
N331 0.0594(17) 0.0604(18) 0.0503(15) 0.0048(14) -0.0070(14) -0.0273(14)
C332 0.0551(14) 0.0575(16) 0.0504(13) 0.0041(13) -0.0082(12) -0.0265(13)
C333 0.0616(17) 0.0602(18) 0.0551(16) 0.0023(15) -0.0116(14) -0.0284(14)
C334 0.0669(18) 0.0641(19) 0.0565(17) 0.0013(16) -0.0125(15) -0.0275(16)
C335 0.0681(19) 0.065(2) 0.0553(17) 0.0017(16) -0.0112(15) -0.0268(16)
C336 0.0651(18) 0.0636(19) 0.0524(16) 0.0029(16) -0.0094(15) -0.0263(16)
N341 0.0393(12) 0.0481(14) 0.0422(12) 0.0071(11) -0.0015(10) -0.0232(11)
N342 0.0412(13) 0.0503(15) 0.0428(13) 0.0070(12) -0.0028(11) -0.0238(12)
C343 0.0448(13) 0.0518(15) 0.0470(12) 0.0062(12) -0.0037(11) -0.0256(12)
C344 0.0421(14) 0.0508(16) 0.0476(14) 0.0066(13) -0.0015(12) -0.0246(12)
C345 0.0407(14) 0.0494(16) 0.0452(14) 0.0078(13) -0.0004(12) -0.0241(12)
C346 0.0380(12) 0.0449(14) 0.0407(13) 0.0061(12) -0.0007(11) -0.0213(11)
C351 0.0362(11) 0.0443(13) 0.0377(13) 0.0063(11) -0.0034(10) -0.0164(10)
C352 0.0344(12) 0.0449(14) 0.0356(14) 0.0063(12) -0.0041(11) -0.0174(11)
C353 0.0362(12) 0.0478(13) 0.0369(13) 0.0061(12) -0.0063(11) -0.0181(11)
C354 0.0389(14) 0.0498(15) 0.0396(15) 0.0068(13) -0.0086(12) -0.0156(12)
C355 0.0415(14) 0.0485(15) 0.0417(15) 0.0080(14) -0.0086(12) -0.0139(13)
C356 0.0403(13) 0.0459(15) 0.0408(15) 0.0081(13) -0.0056(12) -0.0148(12)
C361 0.0367(11) 0.0432(13) 0.0387(13) 0.0052(11) -0.0011(10) -0.0179(10)
C362 0.0366(12) 0.0425(14) 0.0381(14) 0.0051(12) -0.0005(11) -0.0187(11)
C363 0.0376(11) 0.0429(13) 0.0399(13) 0.0049(11) -0.0005(10) -0.0204(11)
C364 0.0399(13) 0.0437(15) 0.0433(15) 0.0030(12) -0.0013(12) -0.0191(12)
C365 0.0403(14) 0.0441(15) 0.0449(15) 0.0020(13) -0.0020(12) -0.0188(12)
C366 0.0384(13) 0.0437(15) 0.0426(15) 0.0036(12) -0.0012(12) -0.0185(12)
N411 0.0540(16) 0.102(2) 0.0341(14) -0.0012(16) 0.0070(12) -0.0505(16)
C412 0.0542(15) 0.1017(18) 0.0365(13) 0.0005(14) 0.0064(11) -0.0506(15)
C413 0.0551(16) 0.104(2) 0.0359(15) -0.0018(16) 0.0061(13) -0.0503(16)
C414 0.0575(17) 0.104(2) 0.0371(16) -0.0037(17) 0.0057(14) -0.0487(17)
C415 0.0574(18) 0.104(2) 0.0368(16) -0.0037(17) 0.0060(14) -0.0482(17)
C416 0.0560(17) 0.103(2) 0.0357(16) -0.0024(16) 0.0062(13) -0.0488(17)
N421 0.0635(15) 0.0963(17) 0.0536(15) 0.0082(14) 0.0050(12) -0.0447(14)
N422 0.0595(15) 0.0968(18) 0.0475(15) 0.0065(14) 0.0058(13) -0.0480(15)
C423 0.0577(15) 0.1010(17) 0.0432(14) 0.0045(14) 0.0061(12) -0.0480(14)
C424 0.0615(17) 0.1027(19) 0.0472(16) 0.0060(16) 0.0047(13) -0.0445(16)
C425 0.0643(17) 0.1012(19) 0.0513(16) 0.0075(16) 0.0047(13) -0.0426(16)
C426 0.0639(16) 0.0891(17) 0.0618(16) 0.0102(15) 0.0019(13) -0.0421(15)
N431 0.0481(15) 0.0595(16) 0.0640(17) -0.0067(15) 0.0041(14) -0.0347(13)
C432 0.0485(13) 0.0584(15) 0.0592(15) -0.0063(13) 0.0028(12) -0.0349(12)
C433 0.0516(15) 0.0606(17) 0.0648(18) -0.0075(16) 0.0068(14) -0.0365(14)
C434 0.0538(16) 0.0644(18) 0.0696(19) -0.0079(17) 0.0097(15) -0.0344(15)
C435 0.0536(16) 0.0646(18) 0.0719(19) -0.0074(17) 0.0094(15) -0.0321(15)
C436 0.0517(16) 0.0627(18) 0.0698(19) -0.0068(16) 0.0067(15) -0.0322(14)
N441 0.0447(12) 0.0504(14) 0.0461(13) 0.0010(12) -0.0086(11) -0.0281(11)
N442 0.0437(12) 0.0504(14) 0.0466(14) 0.0001(13) -0.0054(12) -0.0309(11)
C443 0.0466(12) 0.0525(14) 0.0497(14) -0.0016(13) -0.0031(11) -0.0336(11)
C444 0.0494(14) 0.0520(15) 0.0478(15) 0.0014(14) -0.0062(13) -0.0309(13)
C445 0.0475(14) 0.0506(15) 0.0468(15) 0.0014(14) -0.0088(13) -0.0284(12)
C446 0.0437(13) 0.0520(15) 0.0484(13) 0.0010(13) -0.0098(12) -0.0277(12)
C451 0.0553(14) 0.0663(16) 0.0630(15) 0.0078(13) -0.0048(12) -0.0365(12)
C452 0.0595(15) 0.0720(17) 0.0639(16) 0.0092(15) -0.0021(13) -0.0385(14)
C453 0.0615(15) 0.0780(17) 0.0654(15) 0.0088(14) 0.0001(13) -0.0412(14)
C454 0.0618(16) 0.0747(18) 0.0706(17) 0.0081(15) -0.0018(14) -0.0405(15)
C455 0.0604(17) 0.0708(19) 0.0713(18) 0.0060(16) -0.0033(15) -0.0401(15)
C456 0.0578(16) 0.0684(18) 0.0683(17) 0.0057(15) -0.0047(14) -0.0383(14)
C461 0.0507(13) 0.0599(15) 0.0562(14) 0.0062(13) -0.0081(11) -0.0325(12)
C462 0.0469(14) 0.0551(16) 0.0530(14) 0.0034(14) -0.0101(12) -0.0308(13)
C463 0.0451(13) 0.0539(15) 0.0501(13) 0.0031(12) -0.0100(11) -0.0289(12)
C464 0.0460(14) 0.0564(17) 0.0507(15) 0.0041(14) -0.0114(12) -0.0295(13)
C465 0.0490(15) 0.0590(18) 0.0525(15) 0.0057(15) -0.0107(13) -0.0295(14)
C466 0.0506(15) 0.0594(17) 0.0540(15) 0.0069(15) -0.0090(13) -0.0301(13)
N511 0.0563(16) 0.090(2) 0.0489(16) -0.0074(15) 0.0092(13) -0.0403(15)
C512 0.0556(14) 0.0888(19) 0.0472(15) -0.0066(14) 0.0076(12) -0.0385(13)
C513 0.0615(17) 0.090(2) 0.0519(17) -0.0096(15) 0.0080(14) -0.0393(15)
C514 0.0630(18) 0.092(2) 0.0547(18) -0.0105(17) 0.0082(15) -0.0406(16)
C515 0.0617(18) 0.092(2) 0.0542(18) -0.0103(17) 0.0080(15) -0.0419(17)
C516 0.0590(17) 0.091(2) 0.0521(18) -0.0084(16) 0.0089(15) -0.0422(16)
N521 0.0436(13) 0.0819(16) 0.0359(13) 0.0030(12) 0.0037(11) -0.0323(12)
N522 0.0456(14) 0.0830(18) 0.0368(14) 0.0000(13) 0.0050(12) -0.0339(13)
C523 0.0494(13) 0.0853(17) 0.0402(13) -0.0031(13) 0.0056(11) -0.0343(13)
C524 0.0477(15) 0.0844(19) 0.0386(15) -0.0011(14) 0.0046(12) -0.0317(14)
C525 0.0454(15) 0.0832(19) 0.0370(14) 0.0021(14) 0.0048(12) -0.0307(14)
C526 0.0420(13) 0.0797(16) 0.0340(13) 0.0072(13) 0.0031(11) -0.0321(13)
N531 0.0568(16) 0.0660(18) 0.0342(13) 0.0020(13) -0.0058(12) -0.0370(14)
C532 0.0589(14) 0.0673(16) 0.0342(12) 0.0023(12) -0.0059(11) -0.0373(13)
C533 0.0610(16) 0.0671(18) 0.0371(14) 0.0017(14) -0.0073(13) -0.0353(14)
C534 0.0609(17) 0.0676(19) 0.0389(15) 0.0004(14) -0.0069(13) -0.0331(15)
C535 0.0596(17) 0.0672(19) 0.0382(15) 0.0000(15) -0.0056(14) -0.0334(15)
C536 0.0580(17) 0.0658(19) 0.0361(15) 0.0023(14) -0.0047(13) -0.0352(15)
N541 0.0617(13) 0.0729(16) 0.0348(12) 0.0049(12) 0.0007(11) -0.0380(12)
N542 0.0606(15) 0.0706(17) 0.0329(13) 0.0050(13) -0.0015(12) -0.0391(13)
C543 0.0610(14) 0.0702(16) 0.0338(12) 0.0040(12) -0.0044(11) -0.0383(13)
C544 0.0631(16) 0.0725(18) 0.0353(14) 0.0058(13) -0.0037(13) -0.0375(14)
C545 0.0636(16) 0.0741(18) 0.0349(14) 0.0059(13) -0.0017(13) -0.0380(14)
C546 0.0617(14) 0.0746(16) 0.0369(14) 0.0048(13) 0.0044(12) -0.0367(13)
C551 0.0445(13) 0.0754(15) 0.0324(12) 0.0080(12) 0.0048(10) -0.0319(12)
C552 0.0421(13) 0.0763(16) 0.0325(13) 0.0093(13) 0.0044(11) -0.0314(13)
C553 0.0411(13) 0.0772(16) 0.0329(12) 0.0087(12) 0.0038(10) -0.0321(12)
C554 0.0419(14) 0.0762(17) 0.0334(14) 0.0085(13) 0.0034(12) -0.0321(14)
C555 0.0436(14) 0.0755(17) 0.0336(14) 0.0084(14) 0.0021(12) -0.0312(14)
C556 0.0442(14) 0.0756(16) 0.0329(14) 0.0079(13) 0.0030(12) -0.0310(14)
C561 0.0510(13) 0.0753(15) 0.0345(13) 0.0060(12) 0.0062(11) -0.0321(12)
C562 0.0537(14) 0.0747(16) 0.0348(14) 0.0053(13) 0.0061(12) -0.0339(13)
C563 0.0579(13) 0.0751(16) 0.0375(13) 0.0047(13) 0.0067(12) -0.0348(12)
C564 0.0599(15) 0.0761(17) 0.0414(15) 0.0037(15) 0.0082(14) -0.0326(14)
C565 0.0589(15) 0.0767(17) 0.0423(16) 0.0034(15) 0.0075(14) -0.0307(15)
C566 0.0545(15) 0.0766(17) 0.0395(15) 0.0048(14) 0.0063(13) -0.0307(14)
N611 0.0457(15) 0.0548(18) 0.0717(17) 0.0183(16) -0.0019(14) -0.0209(14)
C612 0.0500(14) 0.0601(17) 0.0712(16) 0.0173(14) -0.0019(13) -0.0187(13)
C613 0.0520(16) 0.0586(19) 0.0744(19) 0.0190(16) 0.0002(14) -0.0178(14)
C614 0.0508(16) 0.0566(19) 0.0775(19) 0.0185(17) 0.0023(16) -0.0195(15)
C615 0.0482(16) 0.0540(19) 0.0775(19) 0.0177(17) 0.0007(15) -0.0216(15)
C616 0.0459(16) 0.0530(19) 0.0745(19) 0.0179(17) -0.0013(14) -0.0211(15)
N621 0.0534(14) 0.0760(16) 0.0662(16) 0.0077(14) -0.0100(12) -0.0203(13)
N622 0.0505(15) 0.0706(18) 0.0668(16) 0.0109(15) -0.0088(13) -0.0204(14)
C623 0.0526(14) 0.0683(17) 0.0688(16) 0.0141(14) -0.0059(12) -0.0180(13)
C624 0.0574(16) 0.0739(19) 0.0690(17) 0.0126(16) -0.0074(14) -0.0163(15)
C625 0.0576(16) 0.0763(19) 0.0677(17) 0.0105(16) -0.0094(14) -0.0172(15)
C626 0.0521(14) 0.0818(16) 0.0625(16) 0.0012(15) -0.0096(13) -0.0238(14)
N631 0.0614(16) 0.0751(19) 0.0515(17) 0.0095(15) 0.0048(14) -0.0362(15)
C632 0.0598(15) 0.0765(17) 0.0481(15) 0.0112(13) 0.0054(13) -0.0357(14)
C633 0.0629(16) 0.0788(19) 0.0545(18) 0.0114(15) 0.0059(15) -0.0321(16)
C634 0.0651(18) 0.079(2) 0.0587(19) 0.0091(16) 0.0063(16) -0.0309(17)
C635 0.0667(18) 0.078(2) 0.0595(19) 0.0076(17) 0.0051(16) -0.0312(17)
C636 0.0643(18) 0.075(2) 0.0565(19) 0.0077(16) 0.0044(16) -0.0345(16)
N641 0.0574(13) 0.0784(16) 0.0345(13) 0.0083(12) 0.0005(11) -0.0396(12)
N642 0.0561(14) 0.0762(17) 0.0351(14) 0.0102(12) 0.0019(12) -0.0393(13)
C643 0.0570(14) 0.0778(16) 0.0396(14) 0.0118(12) 0.0032(12) -0.0371(13)
C644 0.0571(15) 0.0806(18) 0.0378(15) 0.0110(14) 0.0015(13) -0.0371(14)
C645 0.0575(14) 0.0808(18) 0.0358(15) 0.0093(14) -0.0005(13) -0.0385(14)
C646 0.0567(14) 0.0774(16) 0.0339(14) 0.0069(12) 0.0014(12) -0.0415(13)
C651 0.0486(13) 0.0814(16) 0.0451(14) -0.0050(13) -0.0011(11) -0.0376(12)
C652 0.0476(14) 0.0817(16) 0.0506(16) -0.0036(15) -0.0044(13) -0.0334(14)
C653 0.0491(14) 0.0832(16) 0.0564(15) -0.0033(14) -0.0060(12) -0.0296(13)
C654 0.0499(15) 0.0858(18) 0.0555(17) -0.0072(16) -0.0028(13) -0.0309(15)
C655 0.0503(15) 0.0857(18) 0.0523(17) -0.0094(16) 0.0009(14) -0.0340(15)
C656 0.0493(15) 0.0830(18) 0.0485(16) -0.0077(15) 0.0018(13) -0.0366(14)
C661 0.0499(13) 0.0769(15) 0.0369(13) -0.0009(12) 0.0006(11) -0.0417(12)
C662 0.0526(14) 0.0755(16) 0.0333(14) 0.0003(13) 0.0011(12) -0.0432(13)
C663 0.0537(13) 0.0748(16) 0.0319(13) 0.0032(12) 0.0008(11) -0.0430(12)
C664 0.0534(15) 0.0748(18) 0.0318(14) 0.0026(13) 0.0012(12) -0.0428(14)
C665 0.0527(15) 0.0752(18) 0.0327(14) 0.0023(13) 0.0014(12) -0.0424(14)
C666 0.0509(15) 0.0761(18) 0.0355(14) 0.0014(13) 0.0001(12) -0.0423(14)

loop_
_atom_type_symbol
_atom_type_description
_atom_type_scat_dispersion_real
_atom_type_scat_dispersion_imag
_atom_type_scat_source
C C 0.0033 0.0016 'International Tables Vol C Tables 4.2.6.8 and 6.1.1.4'
H H 0.0000 0.0000 'International Tables Vol C Tables 4.2.6.8 and 6.1.1.4'
B B 0.0013 0.0007 'International Tables Vol C Tables 4.2.6.8 and 6.1.1.4'
N N 0.0061 0.0033 'International Tables Vol C Tables 4.2.6.8 and 6.1.1.4'
F F 0.0171 0.0103 'International Tables Vol C Tables 4.2.6.8 and 6.1.1.4'
Cd Cd -0.8075 1.2024 'International Tables Vol C Tables 4.2.6.8 and 6.1.1.4'
O O 0.0106 0.0060 'International Tables Vol C Tables 4.2.6.8 and 6.1.1.4'

loop_
_geom_angle_atom_site_label_1
_geom_angle_atom_site_label_2
_geom_angle_atom_site_label_3
_geom_angle
N322 Cd1 N222 103.70(14)
N322 Cd1 N122 101.57(18)
N222 Cd1 N122 99.67(16)
N322 Cd1 N311 71.40(17)
N222 Cd1 N311 159.55(19)
N122 Cd1 N311 100.76(18)
N322 Cd1 N211 97.73(18)
N222 Cd1 N211 70.69(17)
N122 Cd1 N211 160.07(19)
N311 Cd1 N211 90.01(19)
N322 Cd1 N111 158.46(16)
N222 Cd1 N111 97.46(16)
N122 Cd1 N111 70.5(2)
N311 Cd1 N111 90.05(19)
N211 Cd1 N111 93.00(19)
N511 Cd2 N422 105.0(2)
N511 Cd2 N522 72.4(2)
N422 Cd2 N522 100.80(19)
N511 Cd2 N411 172.91(18)
N422 Cd2 N411 71.9(2)
N522 Cd2 N411 101.7(2)
N511 Cd2 N142 98.4(2)
N422 Cd2 N142 149.1(2)
N522 Cd2 N142 105.4(2)
N411 Cd2 N142 86.9(3)
N511 Cd2 N131 90.21(18)
N422 Cd2 N131 90.06(18)
N522 Cd2 N131 161.3(2)
N411 Cd2 N131 96.08(19)
N142 Cd2 N131 69.7(2)
N431 Cd3 N611 176.8(2)
N431 Cd3 N442 72.71(17)
N611 Cd3 N442 104.7(2)
N431 Cd3 N242 93.05(18)
N611 Cd3 N242 89.3(2)
N442 Cd3 N242 100.2(2)
N431 Cd3 N622 106.2(2)
N611 Cd3 N622 72.4(2)
N442 Cd3 N622 105.3(2)
N242 Cd3 N622 151.6(2)
N431 Cd3 N231 91.5(2)
N611 Cd3 N231 91.3(2)
N442 Cd3 N231 160.8(2)
N242 Cd3 N231 69.1(2)
N622 Cd3 N231 89.3(3)
N531 Cd4 N631 171.1(2)
N531 Cd4 N642 102.5(2)
N631 Cd4 N642 72.8(3)
N531 Cd4 N331 93.71(19)
N631 Cd4 N331 92.1(2)
N642 Cd4 N331 161.9(2)
N531 Cd4 N542 70.8(2)
N631 Cd4 N542 102.5(2)
N642 Cd4 N542 102.9(2)
N331 Cd4 N542 89.78(18)
N531 Cd4 N342 90.89(19)
N631 Cd4 N342 97.4(2)
N642 Cd4 N342 102.05(18)
N331 Cd4 N342 69.48(17)
N542 Cd4 N342 151.7(2)
C116 N111 C112 118.9(6)
C116 N111 Cd1 124.8(5)
C112 N111 Cd1 116.1(4)
N111 C112 C123 118.6(6)
N111 C112 C113 119.3(6)
C123 C112 C113 122.1(6)
C114 C113 C112 120.1(7)
C114 C113 H113 120.0
C112 C113 H113 120.0
C113 C114 C115 120.2(7)
C113 C114 H114 119.9
C115 C114 H114 119.9
C114 C115 C116 116.9(7)
C114 C115 H115 121.5
C116 C115 H115 121.5
N111 C116 C115 124.6(7)
N111 C116 H116 117.7
C115 C116 H116 117.7
N122 N121 C125 111.8(6)
N122 N121 C126 121.0(6)
C125 N121 C126 126.7(6)
N121 N122 C123 105.3(6)
N121 N122 Cd1 139.1(5)
C123 N122 Cd1 115.6(4)
N122 C123 C112 118.9(6)
N122 C123 C124 108.8(6)
C112 C123 C124 132.3(7)
C125 C124 C123 104.9(6)
C125 C124 H124 127.5
C123 C124 H124 127.5
N121 C125 C124 109.2(6)
N121 C125 H125 125.4
C124 C125 H125 125.4
N121 C126 C153 113.6(5)
N121 C126 H12A 108.8
C153 C126 H12A 108.8
N121 C126 H12B 108.8
C153 C126 H12B 108.8
H12A C126 H12B 107.7
C132 N131 C136 120.0
C132 N131 Cd2 117.0(3)
C136 N131 Cd2 123.0(3)
N131 C132 C133 120.0
N131 C132 C143 115.4(5)
C133 C132 C143 124.4(5)
C132 C133 C134 120.0
C132 C133 H133 120.0
C134 C133 H133 120.0
C135 C134 C133 120.0
C135 C134 H134 120.0
C133 C134 H134 120.0
C136 C135 C134 120.0
C136 C135 H135 120.0
C134 C135 H135 120.0
C135 C136 N131 120.0
C135 C136 H136 120.0
N131 C136 H136 120.0
N142 N141 C145 110.8(8)
N142 N141 C146 119.6(8)
C145 N141 C146 129.0(8)
N141 N142 C143 106.3(8)
N141 N142 Cd2 137.6(6)
C143 N142 Cd2 115.7(6)
N142 C143 C144 108.9(9)
N142 C143 C132 121.4(9)
C144 C143 C132 129.3(9)
C145 C144 C143 107.7(9)
C145 C144 H144 126.2
C143 C144 H144 126.2
C144 C145 N141 106.2(9)
C144 C145 H145 126.9
N141 C145 H145 126.9
N141 C146 C163 112.3(7)
N141 C146 H14A 109.1
C163 C146 H14A 109.1
N141 C146 H14B 109.1
C163 C146 H14B 109.1
H14A C146 H14B 107.9
C152 C151 C156 119.6(7)
C152 C151 C161 120.0(6)
C156 C151 C161 120.4(6)
C153 C152 C151 118.3(7)
C153 C152 H152 120.8
C151 C152 H152 120.8
C152 C153 C154 120.8(6)
C152 C153 C126 114.4(6)
C154 C153 C126 124.0(6)
C153 C154 C155 122.1(7)
C153 C154 H154 118.9
C155 C154 H154 118.9
C156 C155 C154 117.8(6)
C156 C155 H155 121.1
C154 C155 H155 121.1
C155 C156 C151 120.8(6)
C155 C156 H156 119.6
C151 C156 H156 119.6
C162 C161 C166 120.0
C162 C161 C151 120.9(5)
C166 C161 C151 119.0(5)
C161 C162 C163 120.0
C161 C162 H162 120.0
C163 C162 H162 120.0
C164 C163 C162 120.0
C164 C163 C146 122.5(5)
C162 C163 C146 117.3(5)
C165 C164 C163 120.0
C165 C164 H164 120.0
C163 C164 H164 120.0
C164 C165 C166 120.0
C164 C165 H165 120.0
C166 C165 H165 120.0
C165 C166 C161 120.0
C165 C166 H166 120.0
C161 C166 H166 120.0
C212 N211 C216 118.0(6)
C212 N211 Cd1 116.1(4)
C216 N211 Cd1 125.8(5)
N211 C212 C213 121.5(6)
N211 C212 N221 117.8(5)
C213 C212 N221 120.7(6)
C214 C213 C212 118.1(6)
C214 C213 H213 121.0
C212 C213 H213 121.0
C213 C214 C215 119.9(7)
C213 C214 H214 120.1
C215 C214 H214 120.1
C216 C215 C214 117.9(6)
C216 C215 H215 121.0
C214 C215 H215 121.0
C215 C216 N211 124.5(7)
C215 C216 H216 117.7
N211 C216 H216 117.7
N222 N221 C225 109.8(4)
N222 N221 C212 119.6(5)
C225 N221 C212 130.6(5)
N221 N222 C223 105.4(4)
N221 N222 Cd1 115.7(3)
C223 N222 Cd1 138.9(4)
C224 C223 N222 111.4(5)
C224 C223 C226 127.5(5)
N222 C223 C226 120.2(5)
C223 C224 C225 109.0(5)
C223 C224 H224 125.5
C225 C224 H224 125.5
C224 C225 N221 104.3(5)
C224 C225 H225 127.8
N221 C225 H225 127.8
C223 C226 C253 113.5(4)
C223 C226 H22A 108.9
C253 C226 H22A 108.9
C223 C226 H22B 108.9
C253 C226 H22B 108.9
H22A C226 H22B 107.7
C232 N231 C236 118.8(8)
C232 N231 Cd3 118.2(6)
C236 N231 Cd3 123.0(6)
N231 C232 C233 121.3(8)
N231 C232 C243 115.3(8)
C233 C232 C243 123.2(8)
C234 C233 C232 121.2(10)
C234 C233 H233 119.4
C232 C233 H233 119.4
C235 C234 C233 119.7(10)
C235 C234 H234 120.1
C233 C234 H234 120.1
C234 C235 C236 121.0(9)
C234 C235 H235 119.5
C236 C235 H235 119.5
N231 C236 C235 117.6(9)
N231 C236 H236 121.2
C235 C236 H236 121.2
C245 N241 N242 112.0(6)
C245 N241 C246 127.4(6)
N242 N241 C246 120.3(6)
C243 N242 N241 106.1(6)
C243 N242 Cd3 115.0(5)
N241 N242 Cd3 138.8(5)
N242 C243 C232 122.2(7)
N242 C243 C244 108.4(7)
C232 C243 C244 129.4(7)
C245 C244 C243 104.4(7)
C245 C244 H244 127.8
C243 C244 H244 127.8
N241 C245 C244 109.1(7)
N241 C245 H245 125.5
C244 C245 H245 125.5
N241 C246 C263 112.6(5)
N241 C246 H24A 109.1
C263 C246 H24A 109.1
N241 C246 H24B 109.1
C263 C246 H24B 109.1
H24A C246 H24B 107.8
C256 C251 C252 117.4(5)
C256 C251 C261 122.6(5)
C252 C251 C261 120.0(5)
C253 C252 C251 121.5(5)
C253 C252 H252 119.3
C251 C252 H252 119.3
C252 C253 C254 119.6(5)
C252 C253 C226 117.5(4)
C254 C253 C226 122.9(5)
C255 C254 C253 119.9(5)
C255 C254 H254 120.0
C253 C254 H254 120.0
C254 C255 C256 119.9(5)
C254 C255 H255 120.0
C256 C255 H255 120.0
C255 C256 C251 121.6(5)
C255 C256 H256 119.2
C251 C256 H256 119.2
C262 C261 C266 117.1(6)
C262 C261 C251 121.3(5)
C266 C261 C251 121.5(5)
C263 C262 C261 122.8(5)
C263 C262 H262 118.6
C261 C262 H262 118.6
C262 C263 C264 120.3(5)
C262 C263 C246 119.2(5)
C264 C263 C246 120.5(6)
C265 C264 C263 116.6(6)
C265 C264 H264 121.7
C263 C264 H264 121.7
C266 C265 C264 122.8(5)
C266 C265 H265 118.6
C264 C265 H265 118.6
C265 C266 C261 120.2(5)
C265 C266 H266 119.9
C261 C266 H266 119.9
C316 N311 C312 119.9(5)
C316 N311 Cd1 124.5(4)
C312 N311 Cd1 115.2(4)
N311 C312 N321 119.0(5)
N311 C312 C313 119.9(6)
N321 C312 C313 121.1(6)
C314 C313 C312 119.0(6)
C314 C313 H313 120.5
C312 C313 H313 120.5
C315 C314 C313 119.4(6)
C315 C314 H314 120.3
C313 C314 H314 120.3
C314 C315 C316 118.7(6)
C314 C315 H315 120.7
C316 C315 H315 120.7
N311 C316 C315 123.1(7)
N311 C316 H316 118.5
C315 C316 H316 118.5
C312 N321 C325 133.3(4)
C312 N321 N322 118.6(4)
C325 N321 N322 108.0
C323 N322 N321 108.0
C323 N322 Cd1 136.6(2)
N321 N322 Cd1 115.4(2)
C326 C323 C324 128.9(4)
C326 C323 N322 122.2(4)
C324 C323 N322 108.0
C323 C324 C325 108.0
C323 C324 H324 126.0
C325 C324 H324 126.0
N321 C325 C324 108.0
N321 C325 H325 126.0
C324 C325 H325 126.0
C323 C326 C353 114.3(5)
C323 C326 H32A 108.7
C353 C326 H32A 108.7
C323 C326 H32B 108.7
C353 C326 H32B 108.7
H32A C326 H32B 107.6
C332 N331 C336 120.0
C332 N331 Cd4 117.9(2)
C336 N331 Cd4 122.0(2)
C333 C332 N331 120.0
C333 C332 C343 124.7(4)
N331 C332 C343 115.3(4)
C332 C333 C334 120.0
C332 C333 H333 120.0
C334 C333 H333 120.0
C335 C334 C333 120.0
C335 C334 H334 120.0
C333 C334 H334 120.0
C334 C335 C336 120.0
C334 C335 H335 120.0
C336 C335 H335 120.0
C335 C336 N331 120.0
C335 C336 H336 120.0
N331 C336 H336 120.0
N342 N341 C345 111.4(6)
N342 N341 C346 121.0(5)
C345 N341 C346 126.9(5)
C343 N342 N341 104.9(5)
C343 N342 Cd4 116.9(4)
N341 N342 Cd4 138.3(4)
N342 C343 C344 112.0(6)
N342 C343 C332 120.4(5)
C344 C343 C332 127.5(6)
C345 C344 C343 104.0(6)
C345 C344 H344 128.0
C343 C344 H344 128.0
N341 C345 C344 107.7(6)
N341 C345 H345 126.1
C344 C345 H345 126.1
N341 C346 C363 112.8(6)
N341 C346 H34A 109.0
C363 C346 H34A 109.0
N341 C346 H34B 109.0
C363 C346 H34B 109.0
H34A C346 H34B 107.8
C352 C351 C356 118.4(6)
C352 C351 C361 122.2(5)
C356 C351 C361 119.4(6)
C351 C352 C353 122.9(6)
C351 C352 H352 118.5
C353 C352 H352 118.5
C352 C353 C354 117.8(6)
C352 C353 C326 120.1(5)
C354 C353 C326 122.1(6)
C355 C354 C353 120.3(6)
C355 C354 H354 119.8
C353 C354 H354 119.8
C354 C355 C356 120.8(6)
C354 C355 H355 119.6
C356 C355 H355 119.6
C355 C356 C351 119.7(7)
C355 C356 H356 120.1
C351 C356 H356 120.1
C366 C361 C362 119.3(6)
C366 C361 C351 120.2(6)
C362 C361 C351 120.4(6)
C363 C362 C361 121.1(6)
C363 C362 H362 119.4
C361 C362 H362 119.4
C364 C363 C362 119.2(6)
C364 C363 C346 122.6(6)
C362 C363 C346 118.1(6)
C363 C364 C365 120.6(6)
C363 C364 H364 119.7
C365 C364 H364 119.7
C364 C365 C366 118.9(6)
C364 C365 H365 120.6
C366 C365 H365 120.6
C361 C366 C365 120.9(6)
C361 C366 H366 119.6
C365 C366 H366 119.6
C416 N411 C412 118.6(7)
C416 N411 Cd2 126.4(5)
C412 N411 Cd2 115.0(6)
C423 C412 N411 119.6(7)
C423 C412 C413 120.6(7)
N411 C412 C413 119.7(9)
C414 C413 C412 120.1(8)
C414 C413 H413 120.0
C412 C413 H413 120.0
C413 C414 C415 119.1(8)
C413 C414 H414 120.5
C415 C414 H414 120.5
C416 C415 C414 118.0(10)
C416 C415 H415 121.0
C414 C415 H415 121.0
N411 C416 C415 124.4(8)
N411 C416 H416 117.8
C415 C416 H416 117.8
C426 N421 N422 121.1(6)
C426 N421 C425 130.6(6)
N422 N421 C425 108.0
N421 N422 C423 108.0
N421 N422 Cd2 137.7(3)
C423 N422 Cd2 114.2(3)
C412 C423 C424 132.8(5)
C412 C423 N422 119.1(5)
C424 C423 N422 108.0
C425 C424 C423 108.0
C425 C424 H424 126.0
C423 C424 H424 126.0
C424 C425 N421 108.0
C424 C425 H425 126.0
N421 C425 H425 126.0
N421 C426 C453 115.1(7)
N421 C426 H42A 108.5
C453 C426 H42A 108.5
N421 C426 H42B 108.5
C453 C426 H42B 108.5
H42A C426 H42B 107.5
C432 N431 C436 120.0
C432 N431 Cd3 115.4(2)
C436 N431 Cd3 124.1(2)
C433 C432 N431 120.0
C433 C432 C443 123.2(4)
N431 C432 C443 116.8(4)
C432 C433 C434 120.0
C432 C433 H433 120.0
C434 C433 H433 120.0
C433 C434 C435 120.0
C433 C434 H434 120.0
C435 C434 H434 120.0
C436 C435 C434 120.0
C436 C435 H435 120.0
C434 C435 H435 120.0
C435 C436 N431 120.0
C435 C436 H436 120.0
N431 C436 H436 120.0
C445 N441 N442 110.8(5)
C445 N441 C446 128.0(6)
N442 N441 C446 120.5(5)
C443 N442 N441 104.9(6)
C443 N442 Cd3 113.7(5)
N441 N442 Cd3 139.3(4)
N442 C443 C444 112.1(6)
N442 C443 C432 119.9(6)
C444 C443 C432 128.0(6)
C443 C444 C445 103.7(6)
C443 C444 H444 128.1
C445 C444 H444 128.1
N441 C445 C444 108.5(6)
N441 C445 H445 125.8
C444 C445 H445 125.8
N441 C446 C463 115.1(5)
N441 C446 H44A 108.5
C463 C446 H44A 108.5
N441 C446 H44B 108.5
C463 C446 H44B 108.5
H44A C446 H44B 107.5
C456 C451 C452 118.7(7)
C456 C451 C461 121.3(7)
C452 C451 C461 119.9(8)
C451 C452 C453 120.1(8)
C451 C452 H452 120.0
C453 C452 H452 120.0
C454 C453 C452 118.3(8)
C454 C453 C426 121.4(7)
C452 C453 C426 120.4(9)
C455 C454 C453 122.5(8)
C455 C454 H454 118.8
C453 C454 H454 118.8
C454 C455 C456 119.0(9)
C454 C455 H455 120.5
C456 C455 H455 120.5
C451 C456 C455 121.2(8)
C451 C456 H456 119.4
C455 C456 H456 119.4
C462 C461 C466 119.5(6)
C462 C461 C451 119.6(7)
C466 C461 C451 120.8(7)
C461 C462 C463 120.7(7)
C461 C462 H462 119.6
C463 C462 H462 119.6
C462 C463 C464 119.9(7)
C462 C463 C446 116.0(6)
C464 C463 C446 124.0(6)
C465 C464 C463 118.5(6)
C465 C464 H464 120.8
C463 C464 H464 120.8
C466 C465 C464 122.4(7)
C466 C465 H465 118.8
C464 C465 H465 118.8
C465 C466 C461 118.9(7)
C465 C466 H466 120.5
C461 C466 H466 120.5
C512 N511 C516 120.0
C512 N511 Cd2 116.3(2)
C516 N511 Cd2 123.4(2)
N511 C512 C513 120.0
N511 C512 C523 116.7(4)
C513 C512 C523 123.0(4)
C512 C513 C514 120.0
C512 C513 H513 120.0
C514 C513 H513 120.0
C515 C514 C513 120.0
C515 C514 H514 120.0
C513 C514 H514 120.0
C514 C515 C516 120.0
C514 C515 H515 120.0
C516 C515 H515 120.0
C515 C516 N511 120.0
C515 C516 H516 120.0
N511 C516 H516 120.0
N522 N521 C525 112.1(7)
N522 N521 C526 121.4(6)
C525 N521 C526 126.0(6)
N521 N522 C523 104.4(6)
N521 N522 Cd2 140.1(5)
C523 N522 Cd2 113.9(4)
N522 C523 C524 111.3(7)
N522 C523 C512 119.7(6)
C524 C523 C512 129.0(8)
C525 C524 C523 104.9(7)
C525 C524 H524 127.5
C523 C524 H524 127.5
N521 C525 C524 107.4(6)
N521 C525 H525 126.3
C524 C525 H525 126.3
N521 C526 C553 115.1(6)
N521 C526 H52A 108.5
C553 C526 H52A 108.5
N521 C526 H52B 108.5
C553 C526 H52B 108.5
H52A C526 H52B 107.5
C536 N531 C532 119.4(7)
C536 N531 Cd4 122.8(5)
C532 N531 Cd4 117.7(5)
N531 C532 C533 121.5(6)
N531 C532 C543 116.3(7)
C533 C532 C543 122.1(7)
C532 C533 C534 119.1(7)
C532 C533 H533 120.4
C534 C533 H533 120.4
C533 C534 C535 119.2(8)
C533 C534 H534 120.4
C535 C534 H534 120.4
C536 C535 C534 118.4(7)
C536 C535 H535 120.8
C534 C535 H535 120.8
N531 C536 C535 122.2(7)
N531 C536 H536 118.9
C535 C536 H536 118.9
C545 N541 N542 111.4(7)
C545 N541 C546 126.4(6)
N542 N541 C546 122.0(6)
C543 N542 N541 105.5(6)
C543 N542 Cd4 115.2(4)
N541 N542 Cd4 139.3(5)
N542 C543 C544 109.7(6)
N542 C543 C532 119.9(6)
C544 C543 C532 130.4(8)
C545 C544 C543 105.5(7)
C545 C544 H544 127.3
C543 C544 H544 127.3
N541 C545 C544 107.8(6)
N541 C545 H545 126.1
C544 C545 H545 126.1
N541 C546 C563 113.5(7)
N541 C546 H54A 108.9
C563 C546 H54A 108.9
N541 C546 H54B 108.9
C563 C546 H54B 108.9
H54A C546 H54B 107.7
C552 C551 C556 117.1(7)
C552 C551 C561 120.9(7)
C556 C551 C561 121.9(7)
C551 C552 C553 122.4(7)
C551 C552 H552 118.8
C553 C552 H552 118.8
C554 C553 C552 118.5(7)
C554 C553 C526 125.8(7)
C552 C553 C526 115.7(7)
C555 C554 C553 120.7(8)
C555 C554 H554 119.6
C553 C554 H554 119.6
C556 C555 C554 120.4(7)
C556 C555 H555 119.8
C554 C555 H555 119.8
C555 C556 C551 120.8(7)
C555 C556 H556 119.6
C551 C556 H556 119.6
C566 C561 C562 116.2(8)
C566 C561 C551 121.2(7)
C562 C561 C551 122.6(7)
C563 C562 C561 122.9(8)
C563 C562 H562 118.6
C561 C562 H562 118.6
C562 C563 C564 119.6(8)
C562 C563 C546 122.2(8)
C564 C563 C546 118.2(8)
C565 C564 C563 119.1(9)
C565 C564 H564 120.4
C563 C564 H564 120.4
C564 C565 C566 122.4(8)
C564 C565 H565 118.8
C566 C565 H565 118.8
C565 C566 C561 119.8(8)
C565 C566 H566 120.1
C561 C566 H566 120.1
C616 N611 C612 119.5(7)
C616 N611 Cd3 123.9(6)
C612 N611 Cd3 116.2(5)
N611 C612 C613 119.6(8)
N611 C612 C623 116.8(7)
C613 C612 C623 123.6(8)
C614 C613 C612 118.7(8)
C614 C613 H613 120.6
C612 C613 H613 120.6
C615 C614 C613 120.3(8)
C615 C614 H614 119.8
C613 C614 H614 119.8
C614 C615 C616 117.3(9)
C614 C615 H615 121.4
C616 C615 H615 121.4
N611 C616 C615 124.6(8)
N611 C616 H616 117.7
C615 C616 H616 117.7
N622 N621 C625 108.0(7)
N622 N621 C626 120.0(7)
C625 N621 C626 131.8(8)
C623 N622 N621 107.3(7)
C623 N622 Cd3 112.9(6)
N621 N622 Cd3 139.7(5)
N622 C623 C624 109.8(8)
N622 C623 C612 121.5(8)
C624 C623 C612 128.7(8)
C625 C624 C623 103.0(8)
C625 C624 H624 128.5
C623 C624 H624 128.5
C624 C625 N621 111.7(9)
C624 C625 H625 124.1
N621 C625 H625 124.1
N621 C626 C653 114.3(7)
N621 C626 H62A 108.7
C653 C626 H62A 108.7
N621 C626 H62B 108.7
C653 C626 H62B 108.7
H62A C626 H62B 107.6
C636 N631 C632 121.1(8)
C636 N631 Cd4 124.1(6)
C632 N631 Cd4 114.5(6)
N631 C632 C633 120.2(9)
N631 C632 C643 117.1(8)
C633 C632 C643 122.7(8)
C632 C633 C634 117.0(9)
C632 C633 H633 121.5
C634 C633 H633 121.5
C635 C634 C633 122.0(9)
C635 C634 H634 119.0
C633 C634 H634 119.0
C634 C635 C636 117.2(10)
C634 C635 H635 121.4
C636 C635 H635 121.4
N631 C636 C635 122.5(9)
N631 C636 H636 118.7
C635 C636 H636 118.7
C645 N641 N642 109.9(7)
C645 N641 C646 127.8(7)
N642 N641 C646 121.9(6)
C643 N642 N641 105.8(6)
C643 N642 Cd4 112.6(5)
N641 N642 Cd4 139.7(5)
N642 C643 C644 110.9(8)
N642 C643 C632 121.3(7)
C644 C643 C632 127.8(8)
C645 C644 C643 105.0(7)
C645 C644 H644 127.5
C643 C644 H644 127.5
N641 C645 C644 108.5(7)
N641 C645 H645 125.8
C644 C645 H645 125.8
N641 C646 C663 115.7(5)
N641 C646 H64A 108.4
C663 C646 H64A 108.4
N641 C646 H64B 108.4
C663 C646 H64B 108.4
H64A C646 H64B 107.4
C652 C651 C656 118.5(7)
C652 C651 C661 120.1(6)
C656 C651 C661 121.4(8)
C651 C652 C653 122.1(7)
C651 C652 H652 119.0
C653 C652 H652 119.0
C652 C653 C654 116.3(9)
C652 C653 C626 123.1(7)
C654 C653 C626 120.5(8)
C655 C654 C653 121.9(8)
C655 C654 H654 119.1
C653 C654 H654 119.1
C654 C655 C656 122.7(8)
C654 C655 H655 118.7
C656 C655 H655 118.7
C655 C656 C651 118.3(9)
C655 C656 H656 120.8
C651 C656 H656 120.8
C662 C661 C666 120.2(7)
C662 C661 C651 119.9(6)
C666 C661 C651 119.9(7)
C661 C662 C663 121.1(6)
C661 C662 H662 119.5
C663 C662 H662 119.5
C662 C663 C664 119.0(7)
C662 C663 C646 117.4(6)
C664 C663 C646 123.5(7)
C665 C664 C663 119.9(7)
C665 C664 H664 120.0
C663 C664 H664 120.0
C664 C665 C666 120.4(6)
C664 C665 H665 119.8
C666 C665 H665 119.8
C665 C666 C661 119.3(7)
C665 C666 H666 120.4
C661 C666 H666 120.4
F12 B11 F14 111.4(8)
F12 B11 F13 110.1(8)
F14 B11 F13 108.9(8)
F12 B11 F15 107.4(8)
F14 B11 F15 107.6(8)
F13 B11 F15 111.4(8)
F24 B21 F25 108.6(7)
F24 B21 F22 112.4(7)
F25 B21 F22 108.5(7)
F24 B21 F23 110.5(7)
F25 B21 F23 108.9(7)
F22 B21 F23 108.0(7)
F35 B31 F34 110.5(6)
F35 B31 F33 111.0(6)
F34 B31 F33 110.3(6)
F35 B31 F32 109.4(6)
F34 B31 F32 108.9(6)
F33 B31 F32 106.6(6)
F43X B41 F44Y 129.3(6)
F43X B41 F42Y 93.4(5)
F44Y B41 F42Y 109.2(3)
F43X B41 F42X 109.3(3)
F44Y B41 F42X 113.8(5)
F42Y B41 F42X 32.3(4)
F43X B41 F45Y 103.8(5)
F44Y B41 F45Y 110.0(3)
F42Y B41 F45Y 109.2(3)
F42X B41 F45Y 78.0(5)
F43X B41 F45X 110.0(3)
F44Y B41 F45X 79.9(5)
F42Y B41 F45X 141.2(5)
F42X B41 F45X 109.1(3)
F45Y B41 F45X 36.6(4)
F43X B41 F44X 109.9(3)
F44Y B41 F44X 30.6(4)
F42Y B41 F44X 89.6(5)
F42X B41 F44X 109.0(3)
F45Y B41 F44X 140.3(5)
F45X B41 F44X 109.7(3)
F43X B41 F43Y 20.7(5)
F44Y B41 F43Y 109.8(3)
F42Y B41 F43Y 109.0(3)
F42X B41 F43Y 129.5(5)
F45Y B41 F43Y 109.6(3)
F45X B41 F43Y 102.4(7)
F44X B41 F43Y 95.8(5)
F54 B51 F55 109.4(10)
F54 B51 F52 112.0(10)
F55 B51 F52 107.8(10)
F54 B51 F53 110.1(10)
F55 B51 F53 109.3(10)
F52 B51 F53 108.2(10)
F63Y B61 F62 114.7(13)
F63Y B61 F63X 23.7(14)
F62 B61 F63X 109.8(9)
F63Y B61 F64X 124.5(15)
F62 B61 F64X 112.0(9)
F63X B61 F64X 111.1(9)
F63Y B61 F65Y 112.7(13)
F62 B61 F65Y 108.3(12)
F63X B61 F65Y 133.0(15)
F64X B61 F65Y 78.1(15)
F63Y B61 F65X 85.7(15)
F62 B61 F65X 108.7(9)
F63X B61 F65X 108.9(9)
F64X B61 F65X 106.3(9)
F65Y B61 F65X 31.2(14)
F63Y B61 F64Y 108.1(12)
F62 B61 F64Y 105.1(11)
F63X B61 F64Y 88.1(14)
F64X B61 F64Y 29.6(13)
F65Y B61 F64Y 107.5(12)
F65X B61 F64Y 133.5(15)
O12S N13S O11S 119.9(13)
O12S N13S C14S 122.1(14)
O11S N13S C14S 118.1(13)
N13S C14S H14C 109.5
N13S C14S H14D 109.5
H14C C14S H14D 109.5
N13S C14S H14E 109.5
H14C C14S H14E 109.5
H14D C14S H14E 109.5
O21S N23S O22S 127.7(14)
O21S N23S C24S 116.3(13)
O22S N23S C24S 116.0(12)
N23S C24S H24C 109.5
N23S C24S H24D 109.5
H24C C24S H24D 109.5
N23S C24S H24E 109.5
H24C C24S H24E 109.5
H24D C24S H24E 109.5
O32S N33S O31S 120.6(13)
O32S N33S C34S 120.6(13)
O31S N33S C34S 118.7(13)
N33S C34S H34C 109.5
N33S C34S H34D 109.5
H34C C34S H34D 109.5
N33S C34S H34E 109.5
H34C C34S H34E 109.5
H34D C34S H34E 109.5
O41S N43S O42S 123.7(8)
O41S N43S C44S 119.0(8)
O42S N43S C44S 117.4(8)
N43S C44S H44C 109.5
N43S C44S H44D 109.5
H44C C44S H44D 109.5
N43S C44S H44E 109.5
H44C C44S H44E 109.5
H44D C44S H44E 109.5
O51S N53S O52S 125.1(8)
O51S N53S C54S 117.9(8)
O52S N53S C54S 117.0(7)
N53S C54S H54C 109.5
N53S C54S H54D 109.5
H54C C54S H54D 109.5
N53S C54S H54E 109.5
H54C C54S H54E 109.5
H54D C54S H54E 109.5
O62S N63S O61S 124.9(13)
O62S N63S C64S 120.3(12)
O61S N63S C64S 114.7(11)
N63S C64S H64C 109.5
N63S C64S H64D 109.5
H64C C64S H64D 109.5
N63S C64S H64E 109.5
H64C C64S H64E 109.5
H64D C64S H64E 109.5
O72S N73S O71S 126.3(17)
O72S N73S C74S 118.8(16)
O71S N73S C74S 114.9(15)
N73S C74S H74A 109.5
N73S C74S H74B 109.5
H74A C74S H74B 109.5
N73S C74S H74C 109.5
H74A C74S H74C 109.5
H74B C74S H74C 109.5
O81S N83S O82S 123.4(17)
O81S N83S C84S 116.9(16)
O82S N83S C84S 119.7(16)
N83S C84S H84A 109.5
N83S C84S H84B 109.5
H84A C84S H84B 109.5
N83S C84S H84C 109.5
H84A C84S H84C 109.5
H84B C84S H84C 109.5

loop_
_geom_bond_atom_site_label_1
_geom_bond_atom_site_label_2
_geom_bond_distance
Cd1 N322 2.272(3)
Cd1 N222 2.341(4)
Cd1 N122 2.342(6)
Cd1 N311 2.356(5)
Cd1 N211 2.370(5)
Cd1 N111 2.378(6)
Cd2 N511 2.297(4)
Cd2 N422 2.339(4)
Cd2 N522 2.348(5)
Cd2 N411 2.352(7)
Cd2 N142 2.369(8)
Cd2 N131 2.372(4)
Cd3 N431 2.292(3)
Cd3 N611 2.314(6)
Cd3 N442 2.334(6)
Cd3 N242 2.375(6)
Cd3 N622 2.377(7)
Cd3 N231 2.414(7)
Cd4 N531 2.306(7)
Cd4 N631 2.346(7)
Cd4 N642 2.351(6)
Cd4 N331 2.367(3)
Cd4 N542 2.369(6)
Cd4 N342 2.378(5)
N111 C116 1.322(9)
N111 C112 1.342(9)
C112 C123 1.408(10)
C112 C113 1.446(9)
C113 C114 1.338(10)
C113 H113 0.9500
C114 C115 1.385(11)
C114 H114 0.9500
C115 C116 1.392(10)
C115 H115 0.9500
C116 H116 0.9500
N121 N122 1.321(8)
N121 C125 1.343(9)
N121 C126 1.441(9)
N122 C123 1.387(9)
C123 C124 1.411(10)
C124 C125 1.347(10)
C124 H124 0.9500
C125 H125 0.9500
C126 C153 1.515(9)
C126 H12A 0.9900
C126 H12B 0.9900
N131 C132 1.3900
N131 C136 1.3900
C132 C133 1.3900
C132 C143 1.412(11)
C133 C134 1.3900
C133 H133 0.9500
C134 C135 1.3900
C134 H134 0.9500
C135 C136 1.3900
C135 H135 0.9500
C136 H136 0.9500
N141 N142 1.297(11)
N141 C145 1.369(12)
N141 C146 1.474(11)
N142 C143 1.340(12)
C143 C144 1.361(14)
C144 C145 1.314(13)
C144 H144 0.9500
C145 H145 0.9500
C146 C163 1.603(10)
C146 H14A 0.9900
C146 H14B 0.9900
C151 C152 1.404(10)
C151 C156 1.415(10)
C151 C161 1.485(8)
C152 C153 1.362(10)
C152 H152 0.9500
C153 C154 1.371(9)
C154 C155 1.380(9)
C154 H154 0.9500
C155 C156 1.370(10)
C155 H155 0.9500
C156 H156 0.9500
C161 C162 1.3900
C161 C166 1.3900
C162 C163 1.3900
C162 H162 0.9500
C163 C164 1.3900
C164 C165 1.3900
C164 H164 0.9500
C165 C166 1.3900
C165 H165 0.9500
C166 H166 0.9500
N211 C212 1.335(8)
N211 C216 1.352(8)
C212 C213 1.418(9)
C212 N221 1.436(7)
C213 C214 1.377(9)
C213 H213 0.9500
C214 C215 1.396(10)
C214 H214 0.9500
C215 C216 1.341(10)
C215 H215 0.9500
C216 H216 0.9500
N221 N222 1.349(7)
N221 C225 1.423(7)
N222 C223 1.358(6)
C223 C224 1.326(8)
C223 C226 1.468(8)
C224 C225 1.366(8)
C224 H224 0.9500
C225 H225 0.9500
C226 C253 1.515(7)
C226 H22A 0.9900
C226 H22B 0.9900
N231 C232 1.328(11)
N231 C236 1.329(11)
C232 C233 1.340(12)
C232 C243 1.426(11)
C233 C234 1.309(12)
C233 H233 0.9500
C234 C235 1.273(13)
C234 H234 0.9500
C235 C236 1.440(13)
C235 H235 0.9500
C236 H236 0.9500
N241 C245 1.321(9)
N241 N242 1.354(8)
N241 C246 1.449(9)
N242 C243 1.351(10)
C243 C244 1.451(11)
C244 C245 1.363(11)
C244 H244 0.9500
C245 H245 0.9500
C246 C263 1.517(8)
C246 H24A 0.9900
C246 H24B 0.9900
C251 C256 1.401(7)
C251 C252 1.407(7)
C251 C261 1.458(8)
C252 C253 1.372(8)
C252 H252 0.9500
C253 C254 1.406(7)
C254 C255 1.377(7)
C254 H254 0.9500
C255 C256 1.381(8)
C255 H255 0.9500
C256 H256 0.9500
C261 C262 1.378(8)
C261 C266 1.422(7)
C262 C263 1.360(9)
C262 H262 0.9500
C263 C264 1.416(8)
C264 C265 1.397(8)
C264 H264 0.9500
C265 C266 1.347(9)
C265 H265 0.9500
C266 H266 0.9500
N311 C316 1.324(8)
N311 C312 1.339(9)
C312 N321 1.367(7)
C312 C313 1.407(8)
C313 C314 1.406(10)
C313 H313 0.9500
C314 C315 1.344(10)
C314 H314 0.9500
C315 C316 1.389(8)
C315 H315 0.9500
C316 H316 0.9500
N321 C325 1.4200
N321 N322 1.4200
N322 C323 1.4200
C323 C326 1.374(7)
C323 C324 1.4200
C324 C325 1.4200
C324 H324 0.9500
C325 H325 0.9500
C326 C353 1.490(10)
C326 H32A 0.9900
C326 H32B 0.9900
N331 C332 1.3900
N331 C336 1.3900
C332 C333 1.3900
C332 C343 1.431(8)
C333 C334 1.3900
C333 H333 0.9500
C334 C335 1.3900
C334 H334 0.9500
C335 C336 1.3900
C335 H335 0.9500
C336 H336 0.9500
N341 N342 1.347(7)
N341 C345 1.348(8)
N341 C346 1.464(8)
N342 C343 1.334(9)
C343 C344 1.391(9)
C344 C345 1.378(10)
C344 H344 0.9500
C345 H345 0.9500
C346 C363 1.489(8)
C346 H34A 0.9900
C346 H34B 0.9900
C351 C352 1.375(9)
C351 C356 1.400(8)
C351 C361 1.488(9)
C352 C353 1.377(9)
C352 H352 0.9500
C353 C354 1.410(9)
C354 C355 1.368(10)
C354 H354 0.9500
C355 C356 1.391(10)
C355 H355 0.9500
C356 H356 0.9500
C361 C366 1.369(9)
C361 C362 1.402(8)
C362 C363 1.388(9)
C362 H362 0.9500
C363 C364 1.387(9)
C364 C365 1.404(9)
C364 H364 0.9500
C365 C366 1.408(9)
C365 H365 0.9500
C366 H366 0.9500
N411 C416 1.280(11)
N411 C412 1.380(10)
C412 C423 1.378(11)
C412 C413 1.397(12)
C413 C414 1.339(13)
C413 H413 0.9500
C414 C415 1.393(11)
C414 H414 0.9500
C415 C416 1.369(12)
C415 H415 0.9500
C416 H416 0.9500
N421 C426 1.352(11)
N421 N422 1.4200
N421 C425 1.4200
N422 C423 1.4200
C423 C424 1.4200
C424 C425 1.4200
C424 H424 0.9500
C425 H425 0.9500
C426 C453 1.463(12)
C426 H42A 0.9900
C426 H42B 0.9900
N431 C432 1.3900
N431 C436 1.3900
C432 C433 1.3900
C432 C443 1.431(8)
C433 C434 1.3900
C433 H433 0.9500
C434 C435 1.3900
C434 H434 0.9500
C435 C436 1.3900
C435 H435 0.9500
C436 H436 0.9500
N441 C445 1.333(9)
N441 N442 1.363(8)
N441 C446 1.472(8)
N442 C443 1.341(8)
C443 C444 1.382(10)
C444 C445 1.392(9)
C444 H444 0.9500
C445 H445 0.9500
C446 C463 1.520(10)
C446 H44A 0.9900
C446 H44B 0.9900
C451 C456 1.380(12)
C451 C452 1.411(12)
C451 C461 1.513(10)
C452 C453 1.425(11)
C452 H452 0.9500
C453 C454 1.388(13)
C454 C455 1.353(12)
C454 H454 0.9500
C455 C456 1.417(10)
C455 H455 0.9500
C456 H456 0.9500
C461 C462 1.379(10)
C461 C466 1.390(10)
C462 C463 1.380(9)
C462 H462 0.9500
C463 C464 1.391(9)
C464 C465 1.371(10)
C464 H464 0.9500
C465 C466 1.370(10)
C465 H465 0.9500
C466 H466 0.9500
N511 C512 1.3900
N511 C516 1.3900
C512 C513 1.3900
C512 C523 1.441(8)
C513 C514 1.3900
C513 H513 0.9500
C514 C515 1.3900
C514 H514 0.9500
C515 C516 1.3900
C515 H515 0.9500
C516 H516 0.9500
N521 N522 1.331(8)
N521 C525 1.346(9)
N521 C526 1.484(10)
N522 C523 1.355(11)
C523 C524 1.377(9)
C524 C525 1.365(12)
C524 H524 0.9500
C525 H525 0.9500
C526 C553 1.497(9)
C526 H52A 0.9900
C526 H52B 0.9900
N531 C536 1.336(9)
N531 C532 1.355(9)
C532 C533 1.367(11)
C532 C543 1.454(9)
C533 C534 1.385(10)
C533 H533 0.9500
C534 C535 1.395(10)
C534 H534 0.9500
C535 C536 1.372(11)
C535 H535 0.9500
C536 H536 0.9500
N541 C545 1.313(10)
N541 N542 1.359(7)
N541 C546 1.441(10)
N542 C543 1.313(10)
C543 C544 1.405(10)
C544 C545 1.347(11)
C544 H544 0.9500
C545 H545 0.9500
C546 C563 1.515(11)
C546 H54A 0.9900
C546 H54B 0.9900
C551 C552 1.387(10)
C551 C556 1.422(11)
C551 C561 1.459(12)
C552 C553 1.398(11)
C552 H552 0.9500
C553 C554 1.388(10)
C554 C555 1.378(9)
C554 H554 0.9500
C555 C556 1.376(11)
C555 H555 0.9500
C556 H556 0.9500
C561 C566 1.423(11)
C561 C562 1.424(10)
C562 C563 1.362(12)
C562 H562 0.9500
C563 C564 1.409(12)
C564 C565 1.361(11)
C564 H564 0.9500
C565 C566 1.393(12)
C565 H565 0.9500
C566 H566 0.9500
N611 C616 1.315(11)
N611 C612 1.347(11)
C612 C613 1.404(11)
C612 C623 1.476(13)
C613 C614 1.395(13)
C613 H613 0.9500
C614 C615 1.358(12)
C614 H614 0.9500
C615 C616 1.368(10)
C615 H615 0.9500
C616 H616 0.9500
N621 N622 1.342(10)
N621 C625 1.343(11)
N621 C626 1.448(11)
N622 C623 1.315(11)
C623 C624 1.430(13)
C624 C625 1.317(13)
C624 H624 0.9500
C625 H625 0.9500
C626 C653 1.519(13)
C626 H62A 0.9900
C626 H62B 0.9900
N631 C636 1.277(11)
N631 C632 1.373(11)
C632 C633 1.396(12)
C632 C643 1.445(13)
C633 C634 1.415(14)
C633 H633 0.9500
C634 C635 1.330(13)
C634 H634 0.9500
C635 C636 1.432(13)
C635 H635 0.9500
C636 H636 0.9500
N641 C645 1.350(9)
N641 N642 1.361(9)
N641 C646 1.433(10)
N642 C643 1.344(10)
C643 C644 1.387(11)
C644 C645 1.370(12)
C644 H644 0.9500
C645 H645 0.9500
C646 C663 1.506(10)
C646 H64A 0.9900
C646 H64B 0.9900
C651 C652 1.402(12)
C651 C656 1.410(10)
C651 C661 1.503(11)
C652 C653 1.409(12)
C652 H652 0.9500
C653 C654 1.422(11)
C654 C655 1.314(13)
C654 H654 0.9500
C655 C656 1.404(12)
C655 H655 0.9500
C656 H656 0.9500
C661 C662 1.361(11)
C661 C666 1.400(9)
C662 C663 1.390(11)
C662 H662 0.9500
C663 C664 1.405(8)
C664 C665 1.377(11)
C664 H664 0.9500
C665 C666 1.394(11)
C665 H665 0.9500
C666 H666 0.9500
B11 F12 1.367(11)
B11 F14 1.385(11)
B11 F13 1.388(11)
B11 F15 1.412(11)
B21 F24 1.372(10)
B21 F25 1.373(10)
B21 F22 1.389(10)
B21 F23 1.393(10)
B31 F35 1.375(9)
B31 F34 1.376(8)
B31 F33 1.404(9)
B31 F32 1.419(8)
B41 F43X 1.378(2)
B41 F44Y 1.378(2)
B41 F42Y 1.379(2)
B41 F42X 1.380(2)
B41 F45Y 1.380(2)
B41 F45X 1.380(2)
B41 F44X 1.382(2)
B41 F43Y 1.383(2)
B51 F54 1.363(13)
B51 F55 1.374(13)
B51 F52 1.395(14)
B51 F53 1.405(13)
B61 F63Y 1.348(15)
B61 F62 1.354(12)
B61 F63X 1.364(12)
B61 F64X 1.389(12)
B61 F65Y 1.390(15)
B61 F65X 1.429(12)
B61 F64Y 1.435(15)
O11S N13S 1.249(14)
O12S N13S 1.238(14)
N13S C14S 1.423(15)
C14S H14C 0.9800
C14S H14D 0.9800
C14S H14E 0.9800
O21S N23S 1.217(13)
O22S N23S 1.238(13)
N23S C24S 1.438(14)
C24S H24C 0.9800
C24S H24D 0.9800
C24S H24E 0.9800
O31S N33S 1.238(13)
O32S N33S 1.199(13)
N33S C34S 1.458(14)
C34S H34C 0.9800
C34S H34D 0.9800
C34S H34E 0.9800
O41S N43S 1.218(9)
O42S N43S 1.231(9)
N43S C44S 1.469(10)
C44S H44C 0.9800
C44S H44D 0.9800
C44S H44E 0.9800
O51S N53S 1.199(9)
O52S N53S 1.256(9)
N53S C54S 1.479(10)
C54S H54C 0.9800
C54S H54D 0.9800
C54S H54E 0.9800
O61S N63S 1.253(13)
O62S N63S 1.185(12)
N63S C64S 1.470(14)
C64S H64C 0.9800
C64S H64D 0.9800
C64S H64E 0.9800
O71S N73S 1.228(15)
O72S N73S 1.203(15)
N73S C74S 1.478(16)
C74S H74A 0.9800
C74S H74B 0.9800
C74S H74C 0.9800
O81S N83S 1.223(15)
O82S N83S 1.228(15)
N83S C84S 1.474(16)
C84S H84A 0.9800
C84S H84B 0.9800
C84S H84C 0.9800

loop_
_geom_torsion_atom_site_label_1
_geom_torsion_atom_site_label_2
_geom_torsion_atom_site_label_3
_geom_torsion_atom_site_label_4
_geom_torsion
N322 Cd1 N111 C116 -110.2(6)
N222 Cd1 N111 C116 80.7(5)
N122 Cd1 N111 C116 178.4(5)
N311 Cd1 N111 C116 -80.2(5)
N211 Cd1 N111 C116 9.8(5)
N322 Cd1 N111 C112 75.6(7)
N222 Cd1 N111 C112 -93.6(4)
N122 Cd1 N111 C112 4.1(4)
N311 Cd1 N111 C112 105.5(4)
N211 Cd1 N111 C112 -164.5(4)
C116 N111 C112 C123 179.0(5)
Cd1 N111 C112 C123 -6.4(7)
C116 N111 C112 C113 -0.7(8)
Cd1 N111 C112 C113 174.0(4)
N111 C112 C113 C114 0.9(9)
C123 C112 C113 C114 -178.7(6)
C112 C113 C114 C115 -1.5(10)
C113 C114 C115 C116 1.8(10)
C112 N111 C116 C115 1.1(9)
Cd1 N111 C116 C115 -173.0(5)
C114 C115 C116 N111 -1.6(10)
C125 N121 N122 C123 -0.2(6)
C126 N121 N122 C123 172.6(5)
C125 N121 N122 Cd1 -178.0(4)
C126 N121 N122 Cd1 -5.2(9)
N322 Cd1 N122 N121 17.1(6)
N222 Cd1 N122 N121 -89.2(6)
N311 Cd1 N122 N121 90.1(6)
N211 Cd1 N122 N121 -148.3(6)
N111 Cd1 N122 N121 176.3(6)
N322 Cd1 N122 C123 -160.6(4)
N222 Cd1 N122 C123 93.1(4)
N311 Cd1 N122 C123 -87.6(4)
N211 Cd1 N122 C123 34.1(7)
N111 Cd1 N122 C123 -1.4(4)
N121 N122 C123 C112 -179.7(5)
Cd1 N122 C123 C112 -1.2(7)
N121 N122 C123 C124 0.1(6)
Cd1 N122 C123 C124 178.6(4)
N111 C112 C123 N122 5.2(8)
C113 C112 C123 N122 -175.1(5)
N111 C112 C123 C124 -174.6(6)
C113 C112 C123 C124 5.1(10)
N122 C123 C124 C125 -0.1(7)
C112 C123 C124 C125 179.7(6)
N122 N121 C125 C124 0.2(7)
C126 N121 C125 C124 -172.2(5)
C123 C124 C125 N121 -0.1(7)
N122 N121 C126 C153 -79.7(7)
C125 N121 C126 C153 92.0(8)
N511 Cd2 N131 C132 104.8(3)
N422 Cd2 N131 C132 -150.3(3)
N522 Cd2 N131 C132 83.8(8)
N411 Cd2 N131 C132 -78.5(4)
N142 Cd2 N131 C132 5.9(3)
N511 Cd2 N131 C136 -74.4(4)
N422 Cd2 N131 C136 30.6(4)
N522 Cd2 N131 C136 -95.4(7)
N411 Cd2 N131 C136 102.3(4)
N142 Cd2 N131 C136 -173.3(4)
C136 N131 C132 C133 0.0
Cd2 N131 C132 C133 -179.2(4)
C136 N131 C132 C143 175.1(7)
Cd2 N131 C132 C143 -4.1(6)
N131 C132 C133 C134 0.0
C143 C132 C133 C134 -174.6(8)
C132 C133 C134 C135 0.0
C133 C134 C135 C136 0.0
C134 C135 C136 N131 0.0
C132 N131 C136 C135 0.0
Cd2 N131 C136 C135 179.2(4)
C145 N141 N142 C143 3.1(11)
C146 N141 N142 C143 174.7(8)
C145 N141 N142 Cd2 175.6(7)
C146 N141 N142 Cd2 -12.8(14)
N511 Cd2 N142 N141 93.8(9)
N422 Cd2 N142 N141 -127.1(8)
N522 Cd2 N142 N141 19.9(10)
N411 Cd2 N142 N141 -81.4(9)
N131 Cd2 N142 N141 -179.1(10)
N511 Cd2 N142 C143 -94.2(7)
N422 Cd2 N142 C143 44.9(9)
N522 Cd2 N142 C143 -168.1(7)
N411 Cd2 N142 C143 90.6(7)
N131 Cd2 N142 C143 -7.1(7)
N141 N142 C143 C144 -4.2(11)
Cd2 N142 C143 C144 -178.6(7)
N141 N142 C143 C132 -177.5(8)
Cd2 N142 C143 C132 8.1(12)
N131 C132 C143 N142 -2.7(11)
C133 C132 C143 N142 172.1(7)
N131 C132 C143 C144 -174.5(9)
C133 C132 C143 C144 0.3(14)
N142 C143 C144 C145 3.7(12)
C132 C143 C144 C145 176.3(10)
C143 C144 C145 N141 -1.7(12)
N142 N141 C145 C144 -0.9(12)
C146 N141 C145 C144 -171.5(9)
N142 N141 C146 C163 -69.5(10)
C145 N141 C146 C163 100.3(11)
C156 C151 C152 C153 -3.4(13)
C161 C151 C152 C153 174.7(7)
C151 C152 C153 C154 8.3(12)
C151 C152 C153 C126 178.5(7)
N121 C126 C153 C152 -163.3(7)
N121 C126 C153 C154 6.6(11)
C152 C153 C154 C155 -9.2(12)
C126 C153 C154 C155 -178.4(7)
C153 C154 C155 C156 4.6(12)
C154 C155 C156 C151 0.3(12)
C152 C151 C156 C155 -0.9(13)
C161 C151 C156 C155 -178.9(7)
C152 C151 C161 C162 -52.3(10)
C156 C151 C161 C162 125.7(7)
C152 C151 C161 C166 130.2(7)
C156 C151 C161 C166 -51.7(9)
C166 C161 C162 C163 0.0
C151 C161 C162 C163 -177.4(6)
C161 C162 C163 C164 0.0
C161 C162 C163 C146 175.5(6)
N141 C146 C163 C164 -3.2(10)
N141 C146 C163 C162 -178.6(6)
C162 C163 C164 C165 0.0
C146 C163 C164 C165 -175.3(7)
C163 C164 C165 C166 0.0
C164 C165 C166 C161 0.0
C162 C161 C166 C165 0.0
C151 C161 C166 C165 177.5(6)
N322 Cd1 N211 C212 -100.6(4)
N222 Cd1 N211 C212 1.2(4)
N122 Cd1 N211 C212 64.9(7)
N311 Cd1 N211 C212 -171.9(5)
N111 Cd1 N211 C212 98.1(5)
N322 Cd1 N211 C216 80.8(5)
N222 Cd1 N211 C216 -177.3(6)
N122 Cd1 N211 C216 -113.7(7)
N311 Cd1 N211 C216 9.6(5)
N111 Cd1 N211 C216 -80.5(5)
C216 N211 C212 C213 0.4(9)
Cd1 N211 C212 C213 -178.3(5)
C216 N211 C212 N221 179.0(6)
Cd1 N211 C212 N221 0.4(7)
N211 C212 C213 C214 1.7(10)
N221 C212 C213 C214 -176.9(6)
C212 C213 C214 C215 -3.7(10)
C213 C214 C215 C216 3.7(11)
C214 C215 C216 N211 -1.6(11)
C212 N211 C216 C215 -0.5(10)
Cd1 N211 C216 C215 178.1(5)
N211 C212 N221 N222 -3.0(8)
C213 C212 N221 N222 175.6(5)
N211 C212 N221 C225 179.4(5)
C213 C212 N221 C225 -1.9(9)
C225 N221 N222 C223 -0.2(5)
C212 N221 N222 C223 -178.1(5)
C225 N221 N222 Cd1 -177.9(3)
C212 N221 N222 Cd1 4.1(6)
N322 Cd1 N222 N221 90.8(4)
N122 Cd1 N222 N221 -164.7(4)
N311 Cd1 N222 N221 17.4(7)
N211 Cd1 N222 N221 -2.8(3)
N111 Cd1 N222 N221 -93.3(4)
N322 Cd1 N222 C223 -85.9(5)
N122 Cd1 N222 C223 18.6(5)
N311 Cd1 N222 C223 -159.3(5)
N211 Cd1 N222 C223 -179.4(6)
N111 Cd1 N222 C223 90.0(5)
N221 N222 C223 C224 1.7(6)
Cd1 N222 C223 C224 178.5(4)
N221 N222 C223 C226 171.9(4)
Cd1 N222 C223 C226 -11.2(8)
N222 C223 C224 C225 -2.6(6)
C226 C223 C224 C225 -171.9(5)
C223 C224 C225 N221 2.3(6)
N222 N221 C225 C224 -1.3(6)
C212 N221 C225 C224 176.4(5)
C224 C223 C226 C253 89.5(6)
N222 C223 C226 C253 -79.0(6)
N431 Cd3 N231 C232 91.7(6)
N611 Cd3 N231 C232 -89.7(6)
N442 Cd3 N231 C232 57.6(10)
N242 Cd3 N231 C232 -0.9(6)
N622 Cd3 N231 C232 -162.1(6)
N431 Cd3 N231 C236 -85.8(7)
N611 Cd3 N231 C236 92.7(7)
N442 Cd3 N231 C236 -120.0(8)
N242 Cd3 N231 C236 -178.5(7)
N622 Cd3 N231 C236 20.3(7)
C236 N231 C232 C233 -3.5(13)
Cd3 N231 C232 C233 178.8(6)
C236 N231 C232 C243 -179.6(7)
Cd3 N231 C232 C243 2.7(9)
N231 C232 C233 C234 6.1(14)
C243 C232 C233 C234 -178.1(8)
C232 C233 C234 C235 -6.4(15)
C233 C234 C235 C236 4.3(15)
C232 N231 C236 C235 1.4(12)
Cd3 N231 C236 C235 178.9(6)
C234 C235 C236 N231 -1.9(14)
C245 N241 N242 C243 -0.6(7)
C246 N241 N242 C243 173.2(5)
C245 N241 N242 Cd3 176.2(5)
C246 N241 N242 Cd3 -10.0(9)
N431 Cd3 N242 C243 -91.5(5)
N611 Cd3 N242 C243 90.6(5)
N442 Cd3 N242 C243 -164.5(5)
N622 Cd3 N242 C243 41.7(7)
N231 Cd3 N242 C243 -1.0(5)
N431 Cd3 N242 N241 91.9(6)
N611 Cd3 N242 N241 -86.0(6)
N442 Cd3 N242 N241 18.9(6)
N622 Cd3 N242 N241 -134.9(6)
N231 Cd3 N242 N241 -177.7(7)
N241 N242 C243 C232 -179.3(7)
Cd3 N242 C243 C232 3.0(9)
N241 N242 C243 C244 -0.3(7)
Cd3 N242 C243 C244 -177.9(4)
N231 C232 C243 N242 -3.9(11)
C233 C232 C243 N242 -180.0(8)
N231 C232 C243 C244 177.3(7)
C233 C232 C243 C244 1.2(13)
N242 C243 C244 C245 1.0(8)
C232 C243 C244 C245 180.0(8)
N242 N241 C245 C244 1.3(8)
C246 N241 C245 C244 -172.0(6)
C243 C244 C245 N241 -1.4(8)
C245 N241 C246 C263 90.6(8)
N242 N241 C246 C263 -82.2(7)
C256 C251 C252 C253 -1.8(7)
C261 C251 C252 C253 178.1(5)
C251 C252 C253 C254 1.9(7)
C251 C252 C253 C226 179.7(4)
C223 C226 C253 C252 -170.7(4)
C223 C226 C253 C254 7.0(7)
C252 C253 C254 C255 -1.7(7)
C226 C253 C254 C255 -179.4(5)
C253 C254 C255 C256 1.5(7)
C254 C255 C256 C251 -1.5(8)
C252 C251 C256 C255 1.6(7)
C261 C251 C256 C255 -178.3(5)
C256 C251 C261 C262 137.7(6)
C252 C251 C261 C262 -42.2(8)
C256 C251 C261 C266 -39.5(8)
C252 C251 C261 C266 140.6(5)
C266 C261 C262 C263 -0.2(9)
C251 C261 C262 C263 -177.6(5)
C261 C262 C263 C264 -2.6(9)
C261 C262 C263 C246 175.1(6)
N241 C246 C263 C262 178.8(6)
N241 C246 C263 C264 -3.5(8)
C262 C263 C264 C265 2.2(9)
C246 C263 C264 C265 -175.5(6)
C263 C264 C265 C266 1.2(9)
C264 C265 C266 C261 -4.0(10)
C262 C261 C266 C265 3.5(9)
C251 C261 C266 C265 -179.2(6)
N322 Cd1 N311 C316 -174.9(6)
N222 Cd1 N311 C316 -95.7(7)
N122 Cd1 N311 C316 86.4(6)
N211 Cd1 N311 C316 -76.7(6)
N111 Cd1 N311 C316 16.3(6)
N322 Cd1 N311 C312 -2.4(5)
N222 Cd1 N311 C312 76.8(7)
N122 Cd1 N311 C312 -101.1(5)
N211 Cd1 N311 C312 95.8(5)
N111 Cd1 N311 C312 -171.2(5)
C316 N311 C312 N321 179.0(6)
Cd1 N311 C312 N321 6.1(8)
C316 N311 C312 C313 1.0(10)
Cd1 N311 C312 C313 -171.8(5)
N311 C312 C313 C314 1.2(11)
N321 C312 C313 C314 -176.7(7)
C312 C313 C314 C315 -2.5(11)
C313 C314 C315 C316 1.5(11)
C312 N311 C316 C315 -2.1(11)
Cd1 N311 C316 C315 170.1(5)
C314 C315 C316 N311 0.8(11)
N311 C312 N321 C325 176.6(5)
C313 C312 N321 C325 -5.5(10)
N311 C312 N321 N322 -7.7(9)
C313 C312 N321 N322 170.2(6)
C312 N321 N322 C323 -176.7(6)
C325 N321 N322 C323 0.0
C312 N321 N322 Cd1 5.2(6)
C325 N321 N322 Cd1 -178.0(3)
N222 Cd1 N322 C323 22.0(4)
N122 Cd1 N322 C323 -81.1(4)
N311 Cd1 N322 C323 -178.7(4)
N211 Cd1 N322 C323 93.9(4)
N111 Cd1 N322 C323 -146.9(5)
N222 Cd1 N322 N321 -160.7(3)
N122 Cd1 N322 N321 96.2(3)
N311 Cd1 N322 N321 -1.4(3)
N211 Cd1 N322 N321 -88.8(3)
N111 Cd1 N322 N321 30.4(6)
N321 N322 C323 C326 170.0(6)
Cd1 N322 C323 C326 -12.6(7)
N321 N322 C323 C324 0.0
Cd1 N322 C323 C324 177.4(4)
C326 C323 C324 C325 -169.1(6)
N322 C323 C324 C325 0.0
C312 N321 C325 C324 176.0(7)
N322 N321 C325 C324 0.0
C323 C324 C325 N321 0.0
C324 C323 C326 C353 90.2(6)
N322 C323 C326 C353 -77.6(7)
N531 Cd4 N331 C332 -89.9(3)
N631 Cd4 N331 C332 96.8(3)
N642 Cd4 N331 C332 64.3(6)
N542 Cd4 N331 C332 -160.7(3)
N342 Cd4 N331 C332 -0.3(3)
N531 Cd4 N331 C336 93.6(3)
N631 Cd4 N331 C336 -79.7(3)
N642 Cd4 N331 C336 -112.2(6)
N542 Cd4 N331 C336 22.8(3)
N342 Cd4 N331 C336 -176.8(3)
C336 N331 C332 C333 0.0
Cd4 N331 C332 C333 -176.6(3)
C336 N331 C332 C343 177.9(5)
Cd4 N331 C332 C343 1.3(5)
N331 C332 C333 C334 0.0
C343 C332 C333 C334 -177.7(6)
C332 C333 C334 C335 0.0
C333 C334 C335 C336 0.0
C334 C335 C336 N331 0.0
C332 N331 C336 C335 0.0
Cd4 N331 C336 C335 176.4(3)
C345 N341 N342 C343 -0.3(7)
C346 N341 N342 C343 170.9(6)
C345 N341 N342 Cd4 -179.9(5)
C346 N341 N342 Cd4 -8.6(10)
N531 Cd4 N342 C343 92.8(5)
N631 Cd4 N342 C343 -90.3(5)
N642 Cd4 N342 C343 -164.2(5)
N331 Cd4 N342 C343 -0.8(5)
N542 Cd4 N342 C343 44.4(8)
N531 Cd4 N342 N341 -87.6(6)
N631 Cd4 N342 N341 89.2(7)
N642 Cd4 N342 N341 15.4(7)
N331 Cd4 N342 N341 178.7(7)
N542 Cd4 N342 N341 -136.0(6)
N341 N342 C343 C344 -0.6(8)
Cd4 N342 C343 C344 179.1(5)
N341 N342 C343 C332 -177.8(6)
Cd4 N342 C343 C332 1.9(8)
C333 C332 C343 N342 175.7(5)
N331 C332 C343 N342 -2.1(8)
C333 C332 C343 C344 -1.1(10)
N331 C332 C343 C344 -178.9(6)
N342 C343 C344 C345 1.2(8)
C332 C343 C344 C345 178.2(7)
N342 N341 C345 C344 1.1(8)
C346 N341 C345 C344 -169.5(6)
C343 C344 C345 N341 -1.4(8)
N342 N341 C346 C363 -76.2(7)
C345 N341 C346 C363 93.7(7)
C356 C351 C352 C353 2.2(9)
C361 C351 C352 C353 -176.2(6)
C351 C352 C353 C354 -1.1(9)
C351 C352 C353 C326 177.2(6)
C323 C326 C353 C352 -177.7(5)
C323 C326 C353 C354 0.6(9)
C352 C353 C354 C355 -0.2(9)
C326 C353 C354 C355 -178.5(6)
C353 C354 C355 C356 0.3(10)
C354 C355 C356 C351 0.9(10)
C352 C351 C356 C355 -2.1(9)
C361 C351 C356 C355 176.4(6)
C352 C351 C361 C366 135.4(6)
C356 C351 C361 C366 -43.1(8)
C352 C351 C361 C362 -43.6(8)
C356 C351 C361 C362 137.9(6)
C366 C361 C362 C363 0.8(9)
C351 C361 C362 C363 179.8(5)
C361 C362 C363 C364 -0.8(9)
C361 C362 C363 C346 175.4(5)
N341 C346 C363 C364 -3.6(8)
N341 C346 C363 C362 -179.7(5)
C362 C363 C364 C365 1.2(9)
C346 C363 C364 C365 -174.8(6)
C363 C364 C365 C366 -1.6(9)
C362 C361 C366 C365 -1.3(9)
C351 C361 C366 C365 179.7(6)
C364 C365 C366 C361 1.7(9)
N511 Cd2 N411 C416 -117.5(18)
N422 Cd2 N411 C416 178.2(6)
N522 Cd2 N411 C416 -84.1(6)
N142 Cd2 N411 C416 20.9(6)
N131 Cd2 N411 C416 90.1(5)
N511 Cd2 N411 C412 61.5(19)
N422 Cd2 N411 C412 -2.9(4)
N522 Cd2 N411 C412 94.8(4)
N142 Cd2 N411 C412 -160.2(4)
N131 Cd2 N411 C412 -91.0(4)
C416 N411 C412 C423 -179.4(6)
Cd2 N411 C412 C423 1.6(7)
C416 N411 C412 C413 0.1(9)
Cd2 N411 C412 C413 -178.9(4)
C423 C412 C413 C414 177.8(6)
N411 C412 C413 C414 -1.7(9)
C412 C413 C414 C415 0.1(10)
C413 C414 C415 C416 2.9(10)
C412 N411 C416 C415 3.3(10)
Cd2 N411 C416 C415 -177.8(5)
C414 C415 C416 N411 -4.8(10)
C426 N421 N422 C423 174.0(6)
C425 N421 N422 C423 0.0
C426 N421 N422 Cd2 -2.2(7)
C425 N421 N422 Cd2 -176.2(4)
N511 Cd2 N422 N421 6.5(4)
N522 Cd2 N422 N421 81.0(4)
N411 Cd2 N422 N421 179.9(4)
N142 Cd2 N422 N421 -131.4(5)
N131 Cd2 N422 N421 -83.7(4)
N511 Cd2 N422 C423 -169.5(2)
N522 Cd2 N422 C423 -95.1(3)
N411 Cd2 N422 C423 3.9(3)
N142 Cd2 N422 C423 52.5(5)
N131 Cd2 N422 C423 100.2(3)
N411 C412 C423 C424 179.7(4)
C413 C412 C423 C424 0.1(9)
N411 C412 C423 N422 2.2(8)
C413 C412 C423 N422 -177.4(5)
N421 N422 C423 C412 178.1(5)
Cd2 N422 C423 C412 -4.7(5)
N421 N422 C423 C424 0.0
Cd2 N422 C423 C424 177.2(3)
C412 C423 C424 C425 -177.7(6)
N422 C423 C424 C425 0.0
C423 C424 C425 N421 0.0
C426 N421 C425 C424 -173.2(7)
N422 N421 C425 C424 0.0
N422 N421 C426 C453 -81.2(9)
C425 N421 C426 C453 91.3(9)
N611 Cd3 N431 C432 38(4)
N442 Cd3 N431 C432 -0.1(3)
N242 Cd3 N431 C432 -99.7(3)
N622 Cd3 N431 C432 101.4(3)
N231 Cd3 N431 C432 -168.9(3)
N611 Cd3 N431 C436 -151(4)
N442 Cd3 N431 C436 171.5(3)
N242 Cd3 N431 C436 71.9(3)
N622 Cd3 N431 C436 -87.0(3)
N231 Cd3 N431 C436 2.7(3)
C436 N431 C432 C433 0.0
Cd3 N431 C432 C433 172.0(3)
C436 N431 C432 C443 -178.6(5)
Cd3 N431 C432 C443 -6.6(5)
N431 C432 C433 C434 0.0
C443 C432 C433 C434 178.5(5)
C432 C433 C434 C435 0.0
C433 C434 C435 C436 0.0
C434 C435 C436 N431 0.0
C432 N431 C436 C435 0.0
Cd3 N431 C436 C435 -171.2(3)
C445 N441 N442 C443 -0.4(7)
C446 N441 N442 C443 -171.1(6)
C445 N441 N442 Cd3 -162.0(5)
C446 N441 N442 Cd3 27.3(9)
N431 Cd3 N442 C443 7.0(4)
N611 Cd3 N442 C443 -171.0(5)
N242 Cd3 N442 C443 97.1(5)
N622 Cd3 N442 C443 -95.5(5)
N231 Cd3 N442 C443 43.0(9)
N431 Cd3 N442 N441 167.5(7)
N611 Cd3 N442 N441 -10.5(7)
N242 Cd3 N442 N441 -102.4(6)
N622 Cd3 N442 N441 65.0(6)
N231 Cd3 N442 N441 -156.5(7)
N441 N442 C443 C444 0.0(8)
Cd3 N442 C443 C444 167.0(5)
N441 N442 C443 C432 179.5(6)
Cd3 N442 C443 C432 -13.5(8)
C433 C432 C443 N442 -164.6(5)
N431 C432 C443 N442 13.9(8)
C433 C432 C443 C444 14.8(9)
N431 C432 C443 C444 -166.6(6)
N442 C443 C444 C445 0.4(8)
C432 C443 C444 C445 -179.1(6)
N442 N441 C445 C444 0.7(7)
C446 N441 C445 C444 170.5(6)
C443 C444 C445 N441 -0.7(8)
C445 N441 C446 C463 105.8(8)
N442 N441 C446 C463 -85.2(8)
C456 C451 C452 C453 1.2(13)
C461 C451 C452 C453 -177.9(8)
C451 C452 C453 C454 -2.3(13)
C451 C452 C453 C426 179.0(8)
N421 C426 C453 C454 162.8(8)
N421 C426 C453 C452 -18.6(13)
C452 C453 C454 C455 4.9(14)
C426 C453 C454 C455 -176.5(9)
C453 C454 C455 C456 -6.0(14)
C452 C451 C456 C455 -2.3(13)
C461 C451 C456 C455 176.7(8)
C454 C455 C456 C451 4.7(14)
C456 C451 C461 C462 -30.7(12)
C452 C451 C461 C462 148.3(8)
C456 C451 C461 C466 146.9(9)
C452 C451 C461 C466 -34.1(12)
C466 C461 C462 C463 2.4(12)
C451 C461 C462 C463 -180.0(7)
C461 C462 C463 C464 0.7(12)
C461 C462 C463 C446 177.3(7)
N441 C446 C463 C462 169.2(7)
N441 C446 C463 C464 -14.4(11)
C462 C463 C464 C465 -3.7(11)
C446 C463 C464 C465 -180.0(7)
C463 C464 C465 C466 3.6(12)
C464 C465 C466 C461 -0.5(12)
C462 C461 C466 C465 -2.5(12)
C451 C461 C466 C465 179.9(8)
N422 Cd2 N511 C512 92.4(3)
N522 Cd2 N511 C512 -4.4(3)
N411 Cd2 N511 C512 29.9(19)
N142 Cd2 N511 C512 -108.0(3)
N131 Cd2 N511 C512 -177.5(3)
N422 Cd2 N511 C516 -93.7(3)
N522 Cd2 N511 C516 169.5(4)
N411 Cd2 N511 C516 -156.2(17)
N142 Cd2 N511 C516 65.9(4)
N131 Cd2 N511 C516 -3.6(3)
C516 N511 C512 C513 0.0
Cd2 N511 C512 C513 174.1(4)
C516 N511 C512 C523 -174.1(6)
Cd2 N511 C512 C523 0.1(6)
N511 C512 C513 C514 0.0
C523 C512 C513 C514 173.7(7)
C512 C513 C514 C515 0.0
C513 C514 C515 C516 0.0
C514 C515 C516 N511 0.0
C512 N511 C516 C515 0.0
Cd2 N511 C516 C515 -173.7(4)
C525 N521 N522 C523 -0.3(8)
C526 N521 N522 C523 -172.8(6)
C525 N521 N522 Cd2 -163.5(6)
C526 N521 N522 Cd2 23.9(11)
N511 Cd2 N522 N521 170.7(8)
N422 Cd2 N522 N521 68.3(8)
N411 Cd2 N522 N521 -5.2(8)
N142 Cd2 N522 N521 -95.1(8)
N131 Cd2 N522 N521 -167.2(7)
N511 Cd2 N522 C523 8.5(5)
N422 Cd2 N522 C523 -93.9(5)
N411 Cd2 N522 C523 -167.4(5)
N142 Cd2 N522 C523 102.7(6)
N131 Cd2 N522 C523 30.6(10)
N521 N522 C523 C524 0.9(9)
Cd2 N522 C523 C524 169.2(5)
N521 N522 C523 C512 179.7(7)
Cd2 N522 C523 C512 -12.0(9)
N511 C512 C523 N522 8.3(9)
C513 C512 C523 N522 -165.6(6)
N511 C512 C523 C524 -173.2(7)
C513 C512 C523 C524 12.9(11)
N522 C523 C524 C525 -1.2(9)
C512 C523 C524 C525 -179.8(8)
N522 N521 C525 C524 -0.5(9)
C526 N521 C525 C524 171.7(7)
C523 C524 C525 N521 1.0(9)
N522 N521 C526 C553 -93.1(7)
C525 N521 C526 C553 95.4(8)
N631 Cd4 N531 C536 -139.4(14)
N642 Cd4 N531 C536 -82.5(6)
N331 Cd4 N531 C536 89.6(5)
N542 Cd4 N531 C536 178.0(6)
N342 Cd4 N531 C536 20.1(5)
N631 Cd4 N531 C532 43.4(17)
N642 Cd4 N531 C532 100.3(5)
N331 Cd4 N531 C532 -87.6(5)
N542 Cd4 N531 C532 0.9(5)
N342 Cd4 N531 C532 -157.1(5)
C536 N531 C532 C533 -0.7(10)
Cd4 N531 C532 C533 176.6(6)
C536 N531 C532 C543 -178.8(6)
Cd4 N531 C532 C543 -1.5(8)
N531 C532 C533 C534 2.9(11)
C543 C532 C533 C534 -179.1(7)
C532 C533 C534 C535 -4.6(11)
C533 C534 C535 C536 4.1(11)
C532 N531 C536 C535 0.2(11)
Cd4 N531 C536 C535 -177.0(5)
C534 C535 C536 N531 -1.9(11)
C545 N541 N542 C543 -1.0(8)
C546 N541 N542 C543 174.9(7)
C545 N541 N542 Cd4 178.4(6)
C546 N541 N542 Cd4 -5.7(11)
N531 Cd4 N542 C543 -0.1(5)
N631 Cd4 N542 C543 -173.9(5)
N642 Cd4 N542 C543 -99.0(5)
N331 Cd4 N542 C543 93.9(5)
N342 Cd4 N542 C543 52.3(8)
N531 Cd4 N542 N541 -179.4(8)
N631 Cd4 N542 N541 6.8(7)
N642 Cd4 N542 N541 81.7(7)
N331 Cd4 N542 N541 -85.4(7)
N342 Cd4 N542 N541 -127.0(7)
N541 N542 C543 C544 1.0(8)
Cd4 N542 C543 C544 -178.5(5)
N541 N542 C543 C532 178.9(6)
Cd4 N542 C543 C532 -0.7(9)
N531 C532 C543 N542 1.4(10)
C533 C532 C543 N542 -176.7(7)
N531 C532 C543 C544 178.8(7)
C533 C532 C543 C544 0.7(13)
N542 C543 C544 C545 -0.7(9)
C532 C543 C544 C545 -178.3(8)
N542 N541 C545 C544 0.5(9)
C546 N541 C545 C544 -175.2(7)
C543 C544 C545 N541 0.1(9)
C545 N541 C546 C563 99.3(9)
N542 N541 C546 C563 -75.9(8)
C556 C551 C552 C553 0.4(8)
C561 C551 C552 C553 178.0(5)
C551 C552 C553 C554 0.9(8)
C551 C552 C553 C526 -180.0(5)
N521 C526 C553 C554 -4.8(8)
N521 C526 C553 C552 176.1(5)
C552 C553 C554 C555 -0.3(8)
C526 C553 C554 C555 -179.3(5)
C553 C554 C555 C556 -1.7(9)
C554 C555 C556 C551 3.1(9)
C552 C551 C556 C555 -2.4(8)
C561 C551 C556 C555 -180.0(6)
C552 C551 C561 C566 -29.5(9)
C556 C551 C561 C566 147.9(6)
C552 C551 C561 C562 149.8(6)
C556 C551 C561 C562 -32.8(9)
C566 C561 C562 C563 -0.5(9)
C551 C561 C562 C563 -179.8(6)
C561 C562 C563 C564 0.2(10)
C561 C562 C563 C546 -176.6(6)
N541 C546 C563 C562 -20.8(9)
N541 C546 C563 C564 162.4(6)
C562 C563 C564 C565 -1.0(10)
C546 C563 C564 C565 175.9(6)
C563 C564 C565 C566 2.2(10)
C564 C565 C566 C561 -2.6(10)
C562 C561 C566 C565 1.7(9)
C551 C561 C566 C565 -179.0(6)
N431 Cd3 N611 C616 -119(4)
N442 Cd3 N611 C616 -81.2(7)
N242 Cd3 N611 C616 19.1(6)
N622 Cd3 N611 C616 177.0(7)
N231 Cd3 N611 C616 88.2(7)
N431 Cd3 N611 C612 68(4)
N442 Cd3 N611 C612 105.8(6)
N242 Cd3 N611 C612 -153.9(6)
N622 Cd3 N611 C612 4.0(6)
N231 Cd3 N611 C612 -84.8(6)
C616 N611 C612 C613 -0.6(12)
Cd3 N611 C612 C613 172.8(6)
C616 N611 C612 C623 -179.5(8)
Cd3 N611 C612 C623 -6.2(10)
N611 C612 C613 C614 0.8(13)
C623 C612 C613 C614 179.7(8)
C612 C613 C614 C615 -0.5(13)
C613 C614 C615 C616 -0.1(13)
C612 N611 C616 C615 0.0(13)
Cd3 N611 C616 C615 -172.8(6)
C614 C615 C616 N611 0.3(13)
C625 N621 N622 C623 3.1(10)
C626 N621 N622 C623 179.2(8)
C625 N621 N622 Cd3 178.9(7)
C626 N621 N622 Cd3 -5.1(14)
N431 Cd3 N622 C623 -178.2(6)
N611 Cd3 N622 C623 -1.3(6)
N442 Cd3 N622 C623 -102.2(6)
N242 Cd3 N622 C623 51.0(8)
N231 Cd3 N622 C623 90.4(6)
N431 Cd3 N622 N621 6.2(9)
N611 Cd3 N622 N621 -176.8(10)
N442 Cd3 N622 N621 82.2(9)
N242 Cd3 N622 N621 -124.6(9)
N231 Cd3 N622 N621 -85.2(9)
N621 N622 C623 C624 -2.8(10)
Cd3 N622 C623 C624 -179.8(6)
N621 N622 C623 C612 175.5(8)
Cd3 N622 C623 C612 -1.5(11)
N611 C612 C623 N622 5.2(13)
C613 C612 C623 N622 -173.7(9)
N611 C612 C623 C624 -176.8(9)
C613 C612 C623 C624 4.3(15)
N622 C623 C624 C625 1.3(11)
C612 C623 C624 C625 -176.8(9)
C623 C624 C625 N621 0.6(11)
N622 N621 C625 C624 -2.4(11)
C626 N621 C625 C624 -177.8(9)
N622 N621 C626 C653 -74.3(11)
C625 N621 C626 C653 100.7(11)
N531 Cd4 N631 C636 -128.4(14)
N642 Cd4 N631 C636 172.6(7)
N331 Cd4 N631 C636 2.7(6)
N542 Cd4 N631 C636 -87.5(6)
N342 Cd4 N631 C636 72.3(6)
N531 Cd4 N631 C632 57.9(16)
N642 Cd4 N631 C632 -1.1(5)
N331 Cd4 N631 C632 -171.0(5)
N542 Cd4 N631 C632 98.8(5)
N342 Cd4 N631 C632 -101.4(5)
C636 N631 C632 C633 1.7(11)
Cd4 N631 C632 C633 175.6(5)
C636 N631 C632 C643 -179.8(7)
Cd4 N631 C632 C643 -5.9(8)
N631 C632 C633 C634 -0.8(11)
C643 C632 C633 C634 -179.2(7)
C632 C633 C634 C635 -0.4(12)
C633 C634 C635 C636 0.9(12)
C632 N631 C636 C635 -1.3(12)
Cd4 N631 C636 C635 -174.6(6)
C634 C635 C636 N631 0.0(12)
C645 N641 N642 C643 -0.7(7)
C646 N641 N642 C643 -174.5(6)
C645 N641 N642 Cd4 -162.7(5)
C646 N641 N642 Cd4 23.5(9)
N531 Cd4 N642 C643 -164.0(4)
N631 Cd4 N642 C643 8.2(4)
N331 Cd4 N642 C643 42.4(8)
N542 Cd4 N642 C643 -91.1(5)
N342 Cd4 N642 C643 102.3(5)
N531 Cd4 N642 N641 -2.9(6)
N631 Cd4 N642 N641 169.3(6)
N331 Cd4 N642 N641 -156.4(6)
N542 Cd4 N642 N641 70.0(6)
N342 Cd4 N642 N641 -96.5(6)
N641 N642 C643 C644 -0.2(7)
Cd4 N642 C643 C644 167.2(5)
N641 N642 C643 C632 177.5(6)
Cd4 N642 C643 C632 -15.0(8)
N631 C632 C643 N642 14.7(10)
C633 C632 C643 N642 -166.8(7)
N631 C632 C643 C644 -168.0(7)
C633 C632 C643 C644 10.5(12)
N642 C643 C644 C645 1.0(8)
C632 C643 C644 C645 -176.5(7)
N642 N641 C645 C644 1.4(8)
C646 N641 C645 C644 174.7(6)
C643 C644 C645 N641 -1.4(8)
C645 N641 C646 C663 101.1(8)
N642 N641 C646 C663 -86.3(8)
C656 C651 C652 C653 1.7(11)
C661 C651 C652 C653 180.0(7)
C651 C652 C653 C654 -3.7(11)
C651 C652 C653 C626 179.7(7)
N621 C626 C653 C652 -22.3(12)
N621 C626 C653 C654 161.1(8)
C652 C653 C654 C655 1.9(12)
C626 C653 C654 C655 178.6(8)
C653 C654 C655 C656 2.0(13)
C654 C655 C656 C651 -4.1(12)
C652 C651 C656 C655 2.2(11)
C661 C651 C656 C655 -176.1(7)
C652 C651 C661 C662 149.8(7)
C656 C651 C661 C662 -32.0(10)
C652 C651 C661 C666 -29.6(10)
C656 C651 C661 C666 148.7(7)
C666 C661 C662 C663 0.4(11)
C651 C661 C662 C663 -179.0(6)
C661 C662 C663 C664 0.2(10)
C661 C662 C663 C646 178.2(7)
N641 C646 C663 C662 173.3(6)
N641 C646 C663 C664 -8.8(10)
C662 C663 C664 C665 -1.5(10)
C646 C663 C664 C665 -179.4(7)
C663 C664 C665 C666 2.4(10)
C664 C665 C666 C661 -1.8(10)
C662 C661 C666 C665 0.4(10)
C651 C661 C666 C665 179.8(6)
